data_4124564
loop_
_publ_author_name
'Chen, Shigui'
'Yamasaki, Makoto'
'Polen, Shane'
'Gallucci, Judith'
'Hadad, Christopher M.'
'Badji\'c, Jovica D'

_publ_section_title
;
 Dual-Cavity Basket Promotes Encapsulation in Water in an Allosteric
 Fashion.
;
_journal_issue 38
_journal_name_full 'Journal of the American Chemical Society'
_journal_page_first 12276
_journal_page_last 12281
_journal_paper_doi 10.1021/jacs.5b06041
_journal_volume 137
_journal_year 2015
_chemical_absolute_configuration unk
_chemical_formula_moiety 'C72 H54 O24, C6.45 H25.8 O6.45'
_chemical_formula_sum 'C78.45 H79.8 O30.45'
_chemical_formula_weight 1509.82
_space_group_IT_number 19
_symmetry_cell_setting orthorhombic
_symmetry_Int_Tables_number 19
_symmetry_space_group_name_Hall 'P 2ac 2ab'
_symmetry_space_group_name_H-M 'P 21 21 21'
_atom_sites_solution_hydrogens geom
_atom_sites_solution_primary direct
_audit_conform_dict_location ftp://ftp.iucr.org/pub/cif_core.dic
_audit_conform_dict_name cif_core.dic
_audit_conform_dict_version 2.4.3
_audit_creation_date 2015-05-20T16:19:11-00:00
_audit_creation_method 'WinGX routine CIF_UPDATE'
_cell_angle_alpha 90
_cell_angle_beta 90
_cell_angle_gamma 90
_cell_formula_units_Z 8
_cell_length_a 19.1282(4)
_cell_length_b 19.9934(4)
_cell_length_c 40.5716(7)
_cell_measurement_reflns_used 10851
_cell_measurement_temperature 150(2)
_cell_measurement_theta_max 25.03
_cell_measurement_theta_min 1.02
_cell_measurement_wavelength 0.71073
_cell_volume 15516.1(5)
_computing_cell_refinement 'HKL Scalepack (Otwinowski & Minor 1997)'
_computing_data_collection 'Collect (Bruker AXS BV, 1997-2004)'
_computing_data_reduction 'HKL Denzo and Scalepack (Otwinowski & Minor 1997)'
_computing_molecular_graphics 'Ortep for Windows (Farrugia, 2012)'
_computing_publication_material 'WinGX publication routines (Farrugia, 2012)'
_computing_structure_refinement 'SHELXL-2014/7 (Sheldrick, 2014)'
_computing_structure_solution 'XM v.2013/2, SHELXTL package (Bruker AXS, 2013)'
_diffrn_ambient_temperature 150(2)
_diffrn_detector 'CCD plate'
_diffrn_detector_area_resol_mean 9
_diffrn_measured_fraction_theta_full 0.995
_diffrn_measured_fraction_theta_max 0.995
_diffrn_measurement_device '95mm CCD camera on \k-goniostat'
_diffrn_measurement_device_type 'Nonius KappaCCD'
_diffrn_measurement_method 'omega scans'
_diffrn_orient_matrix_UB_11 -0.043711
_diffrn_orient_matrix_UB_12 0.020271
_diffrn_orient_matrix_UB_13 -0.009111
_diffrn_orient_matrix_UB_21 -0.015972
_diffrn_orient_matrix_UB_22 0.010787
_diffrn_orient_matrix_UB_23 0.02286
_diffrn_orient_matrix_UB_31 0.023819
_diffrn_orient_matrix_UB_32 0.044434
_diffrn_orient_matrix_UB_33 -0.001393
_diffrn_radiation_monochromator 'horizonally mounted graphite crystal'
_diffrn_radiation_probe x-ray
_diffrn_radiation_type MoK\a
_diffrn_radiation_wavelength 0.71073
_diffrn_reflns_av_R_equivalents 0.073
_diffrn_reflns_Laue_measured_fraction_full 0.995
_diffrn_reflns_Laue_measured_fraction_max 0.995
_diffrn_reflns_limit_h_max 20
_diffrn_reflns_limit_h_min -20
_diffrn_reflns_limit_k_max 21
_diffrn_reflns_limit_k_min -21
_diffrn_reflns_limit_l_max 43
_diffrn_reflns_limit_l_min -43
_diffrn_reflns_number 83152
_diffrn_reflns_point_group_measured_fraction_full 0.992
_diffrn_reflns_point_group_measured_fraction_max 0.992
_diffrn_reflns_theta_full 22.496
_diffrn_reflns_theta_max 22.496
_diffrn_reflns_theta_min 1.43
_diffrn_source 'Enraf Nonius FR590'
_exptl_absorpt_coefficient_mu 0.1
_exptl_absorpt_correction_T_max 0.985
_exptl_absorpt_correction_T_min 0.833
_exptl_absorpt_correction_type multi-scan
_exptl_absorpt_process_details 'HKL Scalepack (Otwinowski & Minor, 1997)'
_exptl_crystal_colour yellow
_exptl_crystal_density_diffrn 1.293
_exptl_crystal_density_method 'not measured'
_exptl_crystal_description plate
_exptl_crystal_F_000 6353
_exptl_crystal_size_max 0.27
_exptl_crystal_size_mid 0.27
_exptl_crystal_size_min 0.15
_refine_diff_density_max 0.793
_refine_diff_density_min -0.51
_refine_diff_density_rms 0.113
_refine_ls_abs_structure_details
;
 Flack x determined using 3754 quotients [(I+)-(I-)]/[(I+)+(I-)]
 (Parsons, Flack and Wagner, Acta Cryst. B69 (2013) 249-259).
;
_refine_ls_abs_structure_Flack -0.4(4)
_refine_ls_extinction_method none
_refine_ls_goodness_of_fit_ref 1.242
_refine_ls_hydrogen_treatment constr
_refine_ls_matrix_type full
_refine_ls_number_constraints 0
_refine_ls_number_parameters 1005
_refine_ls_number_reflns 20129
_refine_ls_number_restraints 180
_refine_ls_restrained_S_all 1.237
_refine_ls_R_factor_all 0.207
_refine_ls_R_factor_gt 0.1296
_refine_ls_shift/su_max 0
_refine_ls_shift/su_mean 0
_refine_ls_structure_factor_coef Fsqd
_refine_ls_weighting_details 'w=1/[\s^2^(Fo^2^)+(0.2000P)^2^] where P=(Fo^2^+2Fc^2^)/3'
_refine_ls_weighting_scheme calc
_refine_ls_wR_factor_gt 0.3167
_refine_ls_wR_factor_ref 0.3682
_reflns_number_gt 11919
_reflns_number_total 20129
_reflns_threshold_expression 'I > 2\s(I)'
_cod_data_source_file ja5b06041_si_001.cif
_cod_data_source_block Badjic1989
_cod_original_formula_sum 'C78.45 H79.80 O30.45'
_cod_database_code 4124564

loop_
_symmetry_equiv_pos_as_xyz
'x, y, z'
'-x+1/2, -y, z+1/2'
'-x, y+1/2, -z+1/2'
'x+1/2, -y+1/2, -z'

loop_
_atom_site_label
_atom_site_type_symbol
_atom_site_fract_x
_atom_site_fract_y
_atom_site_fract_z
_atom_site_U_iso_or_equiv
_atom_site_adp_type
_atom_site_occupancy
_atom_site_calc_flag
_atom_site_disorder_assembly
_atom_site_disorder_group
C1A C 0.1614(7) 0.8809(7) -0.0617(3) 0.037(3) Uani 1 d . .
C1B C 0.3044(7) 0.9633(7) 0.1716(3) 0.040(3) Uani 1 d . .
C2A C 0.1666(7) 0.8786(7) -0.0266(3) 0.037(3) Uani 1 d . .
C2B C 0.2481(7) 0.9920(7) 0.1890(3) 0.042(3) Uani 1 d . .
C3A C 0.1885(7) 0.9326(7) -0.0092(3) 0.039(3) Uani 1 d . .
C3B C 0.2524(8) 0.9963(7) 0.2237(3) 0.042(3) Uani 1 d . .
C4A C 0.2054(7) 0.9913(7) -0.0268(3) 0.035(3) Uani 1 d . .
C4B C 0.3166(7) 0.9787(7) 0.2388(3) 0.038(3) Uani 1 d . .
C5A C 0.2044(7) 0.9944(7) -0.0601(3) 0.041(3) Uani 1 d . .
C5B C 0.3711(7) 0.9516(7) 0.2208(3) 0.038(3) Uani 1 d . .
C6A C 0.1791(7) 0.9389(7) -0.0778(3) 0.038(3) Uani 1 d . .
C6B C 0.3631(7) 0.9421(7) 0.1868(3) 0.040(3) Uani 1 d . .
C7A C 0.1335(8) 0.8174(7) -0.0766(4) 0.044(4) Uani 1 d . .
H7A H 0.1281 0.8202 -0.101 0.053 Uiso 1 calc . .
C7B C 0.2892(8) 0.9622(7) 0.1342(3) 0.041(4) Uani 1 d . .
H7B H 0.3277 0.9414 0.1211 0.049 Uiso 1 calc . .
C8A C 0.0664(8) 0.8011(7) -0.0592(4) 0.045(4) Uiso 1 d . .
C8B C 0.2765(7) 1.0346(7) 0.1253(3) 0.041(4) Uiso 1 d . .
C9A C 0.0020(7) 0.7906(7) -0.0746(4) 0.043(4) Uiso 1 d . .
H9A H -0.0024 0.7973 -0.0977 0.052 Uiso 1 calc . .
C9B C 0.3136(8) 1.0732(7) 0.1046(4) 0.047(4) Uiso 1 d . .
H9B H 0.3517 1.0538 0.093 0.057 Uiso 1 calc . .
C10A C -0.0562(8) 0.7702(7) -0.0561(4) 0.049(4) Uiso 1 d . .
C10B C 0.2983(8) 1.1413(8) 0.0993(4) 0.052(4) Uiso 1 d . .
C11A C -0.0453(8) 0.7554(7) -0.0221(4) 0.050(4) Uiso 1 d . .
C11B C 0.2396(8) 1.1671(7) 0.1138(4) 0.049(4) Uiso 1 d . .
C12A C 0.0181(8) 0.7683(7) -0.0077(4) 0.051(4) Uiso 1 d . .
H12A H 0.0242 0.7596 0.0152 0.061 Uiso 1 calc . .
C12B C 0.2008(8) 1.1272(8) 0.1365(4) 0.050(4) Uiso 1 d . .
H12B H 0.1616 1.1457 0.1476 0.061 Uiso 1 calc . .
C13A C 0.0724(7) 0.7934(7) -0.0254(3) 0.042(4) Uiso 1 d . .
C13B C 0.2199(8) 1.0629(7) 0.1423(4) 0.048(4) Uiso 1 d . .
C14A C 0.1460(8) 0.8095(7) -0.0128(3) 0.046(4) Uani 1 d . .
H14A H 0.1504 0.8064 0.0117 0.055 Uiso 1 calc . .
C14B C 0.1882(8) 1.0148(8) 0.1679(3) 0.048(4) Uani 1 d . .
H14B H 0.1496 1.0356 0.181 0.058 Uiso 1 calc . .
C15A C 0.1900(7) 0.7578(6) -0.0312(3) 0.034(3) Uiso 1 d . .
C15B C 0.1647(7) 0.9542(6) 0.1487(3) 0.036(3) Uiso 1 d . .
C16A C 0.2294(8) 0.7091(7) -0.0168(4) 0.050(4) Uiso 1 d . .
H16A H 0.234 0.7079 0.0065 0.06 Uiso 1 calc . .
C16B C 0.0985(8) 0.9263(8) 0.1486(4) 0.052(4) Uiso 1 d . .
H16B H 0.062 0.9466 0.1609 0.063 Uiso 1 calc . .
C17A C 0.2631(8) 0.6607(7) -0.0362(4) 0.047(4) Uiso 1 d . .
C17B C 0.0850(8) 0.8685(8) 0.1304(4) 0.050(4) Uiso 1 d . .
C18A C 0.2571(8) 0.6634(8) -0.0703(4) 0.052(4) Uiso 1 d . .
C18B C 0.1392(7) 0.8384(7) 0.1127(3) 0.039(4) Uiso 1 d . .
C19A C 0.2153(7) 0.7151(7) -0.0850(4) 0.043(4) Uiso 1 d . .
H19A H 0.2103 0.7167 -0.1083 0.052 Uiso 1 calc . .
C19B C 0.2077(8) 0.8668(7) 0.1124(3) 0.044(4) Uiso 1 d . .
H19B H 0.2443 0.8469 0.1 0.053 Uiso 1 calc . .
C20A C 0.1827(7) 0.7619(7) -0.0659(3) 0.039(4) Uiso 1 d . .
C20B C 0.2194(8) 0.9248(7) 0.1308(3) 0.042(4) Uiso 1 d . .
C21A C -0.1227(9) 0.7634(9) -0.0740(4) 0.066(5) Uiso 1 d . .
C21B C 0.3481(10) 1.1832(9) 0.0806(4) 0.068(5) Uiso 1 d . .
C22A C -0.2266(17) 0.8256(16) -0.0842(8) 0.154(11) Uiso 1 d . .
H22A H -0.2487 0.8676 -0.0773 0.231 Uiso 1 calc . .
H22B H -0.219 0.8264 -0.108 0.231 Uiso 1 calc . .
H22C H -0.2571 0.788 -0.0785 0.231 Uiso 1 calc . .
C22B C 0.4006(9) 1.2873(8) 0.0767(4) 0.063(5) Uiso 1 d . .
H22D H 0.4036 1.3298 0.0886 0.095 Uiso 1 calc . .
H22E H 0.4474 1.2678 0.0746 0.095 Uiso 1 calc . .
H22F H 0.3812 1.2952 0.0547 0.095 Uiso 1 calc . .
C23A C -0.1038(9) 0.7187(8) -0.0039(4) 0.055(4) Uiso 1 d . .
C23B C 0.2136(9) 1.2351(9) 0.1067(4) 0.061(5) Uiso 1 d . .
C24A C -0.1348(10) 0.6554(10) 0.0417(5) 0.083(6) Uiso 1 d . .
H24A H -0.1159 0.6415 0.0631 0.124 Uiso 1 calc . .
H24B H -0.178 0.6808 0.0451 0.124 Uiso 1 calc . .
H24C H -0.1447 0.6158 0.0283 0.124 Uiso 1 calc . .
C24B C 0.1992(14) 1.3160(12) 0.0642(6) 0.114(8) Uiso 1 d . .
H24D H 0.2032 1.3208 0.0402 0.171 Uiso 1 calc . .
H24E H 0.1511 1.3257 0.071 0.171 Uiso 1 calc . .
H24F H 0.2312 1.3474 0.075 0.171 Uiso 1 calc . .
C25A C 0.3114(10) 0.6151(9) -0.0192(4) 0.067(5) Uiso 1 d . .
C25B C 0.0133(10) 0.8446(9) 0.1288(4) 0.064(5) Uiso 1 d . .
C26A C 0.4249(10) 0.5725(10) -0.0129(5) 0.083(6) Uiso 1 d . .
H26A H 0.4724 0.5832 -0.0202 0.125 Uiso 1 calc . .
H26B H 0.4228 0.5734 0.0112 0.125 Uiso 1 calc . .
H26C H 0.412 0.5278 -0.0208 0.125 Uiso 1 calc . .
C26B C -0.0733(11) 0.7882(11) 0.0996(5) 0.096(6) Uiso 1 d . .
H26D H -0.0818 0.771 0.0774 0.144 Uiso 1 calc . .
H26E H -0.0749 0.7511 0.1154 0.144 Uiso 1 calc . .
H26F H -0.1093 0.8211 0.1053 0.144 Uiso 1 calc . .
C27A C 0.2850(9) 0.6082(8) -0.0915(4) 0.061(5) Uiso 1 d . .
C27B C 0.1279(9) 0.7767(8) 0.0945(4) 0.057(4) Uiso 1 d . .
C28A C 0.3080(10) 0.5665(9) -0.1433(5) 0.076(5) Uiso 1 d . .
H28A H 0.3022 0.5794 -0.1665 0.115 Uiso 1 calc . .
H28B H 0.3577 0.5598 -0.1386 0.115 Uiso 1 calc . .
H28C H 0.2825 0.5248 -0.1392 0.115 Uiso 1 calc . .
C28B C 0.0829(10) 0.6682(10) 0.0949(5) 0.082(6) Uiso 1 d . .
H28D H 0.0641 0.6351 0.1104 0.124 Uiso 1 calc . .
H28E H 0.0473 0.679 0.0783 0.124 Uiso 1 calc . .
H28F H 0.1243 0.6498 0.0839 0.124 Uiso 1 calc . .
C29A C 0.2025(8) 0.9378(7) 0.0280(3) 0.043(4) Uani 1 d . .
H29A H 0.1921 0.8959 0.0405 0.052 Uiso 1 calc . .
C29B C 0.1966(8) 1.0193(7) 0.2470(3) 0.042(4) Uani 1 d . .
H29B H 0.1514 1.0302 0.2359 0.051 Uiso 1 calc . .
C30A C 0.1603(8) 0.9974(7) 0.0389(4) 0.044(4) Uiso 1 d . .
C30B C 0.2287(7) 1.0784(7) 0.2657(3) 0.041(4) Uiso 1 d . .
C31A C 0.1068(8) 0.9974(8) 0.0620(4) 0.058(4) Uiso 1 d . .
H31A H 0.0952 0.9571 0.073 0.069 Uiso 1 calc . .
C31B C 0.1979(8) 1.1403(7) 0.2684(3) 0.040(4) Uiso 1 d . .
H31B H 0.1539 1.1492 0.2585 0.048 Uiso 1 calc . .
C32A C 0.0694(8) 1.0559(8) 0.0693(4) 0.055(4) Uiso 1 d . .
C32B C 0.2342(7) 1.1908(7) 0.2865(3) 0.042(4) Uiso 1 d . .
C33A C 0.0899(8) 1.1147(7) 0.0547(4) 0.046(4) Uiso 1 d . .
C33B C 0.2982(7) 1.1761(7) 0.2998(3) 0.040(4) Uiso 1 d . .
C34A C 0.1445(7) 1.1145(7) 0.0305(3) 0.046(4) Uiso 1 d . .
H34A H 0.1585 1.1551 0.0202 0.055 Uiso 1 calc . .
C34B C 0.3283(7) 1.1139(7) 0.2974(3) 0.037(3) Uiso 1 d . .
H34B H 0.373 1.1055 0.3068 0.045 Uiso 1 calc . .
C35A C 0.1754(7) 1.0567(7) 0.0225(3) 0.041(4) Uiso 1 d . .
C35B C 0.2921(7) 1.0637(7) 0.2812(3) 0.038(4) Uiso 1 d . .
C36A C 0.2318(7) 1.0489(7) -0.0041(3) 0.044(4) Uani 1 d . .
H36A H 0.2426 1.0913 -0.0161 0.053 Uiso 1 calc . .
C36B C 0.3138(8) 0.9917(7) 0.2772(3) 0.045(4) Uani 1 d . .
H36B H 0.3586 0.9808 0.2887 0.055 Uiso 1 calc . .
C37A C 0.2945(7) 1.0182(7) 0.0129(3) 0.043(4) Uiso 1 d . .
C37B C 0.2521(7) 0.9489(7) 0.2889(3) 0.037(3) Uiso 1 d . .
C38A C 0.3605(7) 1.0462(7) 0.0112(3) 0.043(4) Uiso 1 d . .
H38A H 0.3688 1.0861 -0.0009 0.051 Uiso 1 calc . .
C38B C 0.2537(8) 0.8992(7) 0.3126(4) 0.046(4) Uiso 1 d . .
H38B H 0.297 0.8877 0.3226 0.055 Uiso 1 calc . .
C39A C 0.4143(7) 1.0140(7) 0.0279(3) 0.039(3) Uiso 1 d . .
C39B C 0.1946(8) 0.8665(7) 0.3218(4) 0.048(4) Uiso 1 d . .
C40A C 0.4017(7) 0.9573(7) 0.0463(3) 0.041(4) Uiso 1 d . .
C40B C 0.1310(8) 0.8857(7) 0.3057(4) 0.050(4) Uiso 1 d . .
C41A C 0.3342(7) 0.9272(7) 0.0470(3) 0.039(4) Uiso 1 d . .
H41A H 0.3258 0.8865 0.0585 0.047 Uiso 1 calc . .
C41B C 0.1298(8) 0.9337(7) 0.2814(4) 0.050(4) Uiso 1 d . .
H41B H 0.0871 0.9447 0.2707 0.06 Uiso 1 calc . .
C42A C 0.2803(7) 0.9607(6) 0.0299(3) 0.034(3) Uiso 1 d . .
C42B C 0.1905(8) 0.9655(7) 0.2724(3) 0.043(4) Uiso 1 d . .
C43A C 0.0021(11) 1.0517(11) 0.0900(5) 0.080(6) Uiso 1 d . .
C43B C 0.1970(8) 1.2554(7) 0.2936(4) 0.048(4) Uiso 1 d . .
C44A C -0.1078(11) 1.0873(11) 0.0976(5) 0.095(6) Uiso 1 d . .
H44A H -0.1448 1.1126 0.0865 0.142 Uiso 1 calc . .
H44B H -0.1245 1.042 0.1024 0.142 Uiso 1 calc . .
H44C H -0.0954 1.1097 0.1183 0.142 Uiso 1 calc . .
C44B C 0.1062(10) 1.3295(10) 0.2758(5) 0.084(6) Uiso 1 d . .
H44D H 0.072 1.3347 0.258 0.126 Uiso 1 calc . .
H44E H 0.0817 1.3263 0.297 0.126 Uiso 1 calc . .
H44F H 0.1375 1.3683 0.2762 0.126 Uiso 1 calc . .
C45A C 0.0618(9) 1.1809(9) 0.0634(4) 0.059(4) Uiso 1 d . .
C45B C 0.3368(7) 1.2302(7) 0.3182(4) 0.043(4) Uiso 1 d . .
C46A C 0.0072(12) 1.2403(11) 0.1078(6) 0.100(7) Uiso 1 d . .
H46A H -0.001 1.2362 0.1315 0.149 Uiso 1 calc . .
H46B H 0.0341 1.2811 0.1034 0.149 Uiso 1 calc . .
H46C H -0.0377 1.2426 0.0962 0.149 Uiso 1 calc . .
C46B C 0.3763(9) 1.3397(8) 0.3182(4) 0.062(5) Uiso 1 d . .
H46D H 0.3842 1.3771 0.303 0.093 Uiso 1 calc . .
H46E H 0.3425 1.3531 0.3351 0.093 Uiso 1 calc . .
H46F H 0.4205 1.3274 0.3287 0.093 Uiso 1 calc . .
C47A C 0.4826(9) 1.0480(8) 0.0305(4) 0.062(5) Uiso 1 d . .
C47B C 0.1958(10) 0.8162(9) 0.3472(4) 0.065(5) Uiso 1 d . .
C48A C 0.5552(12) 1.1336(12) 0.0064(6) 0.108(7) Uiso 1 d . .
H48A H 0.5591 1.1595 -0.014 0.162 Uiso 1 calc . .
H48B H 0.5483 1.164 0.0251 0.162 Uiso 1 calc . .
H48C H 0.5981 1.1076 0.0098 0.162 Uiso 1 calc . .
C48B C 0.2477(13) 0.7269(12) 0.3717(6) 0.110(8) Uiso 1 d . .
H48D H 0.2898 0.6995 0.3688 0.165 Uiso 1 calc . .
H48E H 0.2485 0.7479 0.3935 0.165 Uiso 1 calc . .
H48F H 0.2062 0.6985 0.3697 0.165 Uiso 1 calc . .
C49A C 0.4563(8) 0.9235(7) 0.0640(4) 0.047(4) Uiso 1 d . .
C49B C 0.0632(12) 0.8480(11) 0.3125(5) 0.086(6) Uiso 1 d . .
C50A C 0.5699(8) 0.8796(8) 0.0639(4) 0.056(4) Uiso 1 d . .
H50A H 0.6069 0.867 0.0484 0.084 Uiso 1 calc . .
H50B H 0.5872 0.9144 0.0788 0.084 Uiso 1 calc . .
H50C H 0.5559 0.8403 0.0767 0.084 Uiso 1 calc . .
C50B C -0.0604(15) 0.8480(14) 0.3152(7) 0.136(9) Uiso 1 d . .
H50D H -0.0994 0.8794 0.313 0.204 Uiso 1 calc . .
H50E H -0.0648 0.8126 0.2986 0.204 Uiso 1 calc . .
H50F H -0.0611 0.828 0.3373 0.204 Uiso 1 calc . .
C51A C 0.2290(8) 1.0515(7) -0.0824(3) 0.044(4) Uani 1 d . .
H51A H 0.247 1.0909 -0.0698 0.053 Uiso 1 calc . .
C51B C 0.4422(7) 0.9288(7) 0.2333(3) 0.038(3) Uani 1 d . .
H51B H 0.4484 0.9362 0.2575 0.046 Uiso 1 calc . .
C52A C 0.2848(8) 1.0189(7) -0.1042(4) 0.045(4) Uiso 1 d . .
C52B C 0.4525(7) 0.8560(7) 0.2232(3) 0.042(4) Uiso 1 d . .
C53A C 0.3536(8) 1.0358(8) -0.1047(4) 0.052(4) Uiso 1 d . .
H53A H 0.3698 1.0728 -0.0922 0.063 Uiso 1 calc . .
C53B C 0.4721(7) 0.8033(7) 0.2432(4) 0.044(4) Uiso 1 d . .
H53B H 0.4814 0.8103 0.2659 0.052 Uiso 1 calc . .
C54A C 0.4007(9) 0.9984(8) -0.1238(4) 0.063(5) Uiso 1 d . .
C54B C 0.4781(7) 0.7400(7) 0.2297(3) 0.041(4) Uiso 1 d . .
C55A C 0.3766(9) 0.9434(8) -0.1424(4) 0.061(5) Uiso 1 d . .
C55B C 0.4612(8) 0.7289(7) 0.1957(4) 0.046(4) Uiso 1 d . .
C56A C 0.3045(8) 0.9289(8) -0.1411(4) 0.048(4) Uiso 1 d . .
H56A H 0.2867 0.893 -0.154 0.058 Uiso 1 calc . .
C56B C 0.4428(7) 0.7835(7) 0.1768(4) 0.043(4) Uiso 1 d . .
H56B H 0.4313 0.7769 0.1543 0.052 Uiso 1 calc . .
C57A C 0.2604(7) 0.9639(7) -0.1224(3) 0.041(4) Uiso 1 d . .
C57B C 0.4405(7) 0.8462(7) 0.1893(3) 0.036(3) Uiso 1 d . .
C58A C 0.1836(7) 0.9492(7) -0.1167(3) 0.040(3) Uani 1 d . .
H58A H 0.1661 0.9099 -0.1296 0.048 Uiso 1 calc . .
C58B C 0.4267(7) 0.9112(7) 0.1714(3) 0.036(3) Uani 1 d . .
H58B H 0.4206 0.9042 0.1471 0.044 Uiso 1 calc . .
C59A C 0.1425(7) 1.0133(7) -0.1232(3) 0.039(4) Uiso 1 d . .
C59B C 0.4881(6) 0.9561(6) 0.1790(3) 0.030(3) Uiso 1 d . .
C60A C 0.0856(7) 1.0196(7) -0.1431(3) 0.043(4) Uiso 1 d . .
H60A H 0.0669 0.9823 -0.1546 0.051 Uiso 1 calc . .
C60B C 0.5377(7) 0.9840(7) 0.1568(4) 0.044(4) Uiso 1 d . .
H60B H 0.5339 0.9753 0.1339 0.052 Uiso 1 calc . .
C61A C 0.0554(7) 1.0835(7) -0.1459(3) 0.043(4) Uiso 1 d . .
C61B C 0.5896(7) 1.0225(7) 0.1682(3) 0.043(4) Uiso 1 d . .
C62A C 0.0822(7) 1.1391(6) -0.1298(3) 0.035(3) Uiso 1 d . .
C62B C 0.5961(8) 1.0353(8) 0.2028(4) 0.050(4) Uiso 1 d . .
C63A C 0.1384(7) 1.1298(7) -0.1091(3) 0.039(4) Uiso 1 d . .
H63A H 0.1567 1.1669 -0.0973 0.047 Uiso 1 calc . .
C63B C 0.5519(7) 1.0073(7) 0.2237(4) 0.045(4) Uiso 1 d . .
H63B H 0.557 1.0152 0.2466 0.054 Uiso 1 calc . .
C64A C 0.1681(7) 1.0693(7) -0.1054(3) 0.041(4) Uiso 1 d . .
C64B C 0.4971(8) 0.9656(7) 0.2124(3) 0.043(4) Uiso 1 d . .
C65A C 0.4771(13) 1.0092(12) -0.1220(6) 0.096(7) Uiso 1 d . .
C65B C 0.5111(8) 0.6859(7) 0.2480(4) 0.046(4) Uiso 1 d . .
C66A C 0.5717(15) 1.0621(15) -0.0973(7) 0.141(10) Uiso 1 d . .
H66A H 0.5816 1.1009 -0.0833 0.212 Uiso 1 calc . .
H66B H 0.5869 1.0212 -0.0861 0.212 Uiso 1 calc . .
H66C H 0.5968 1.0667 -0.1182 0.212 Uiso 1 calc . .
C66B C 0.5610(9) 0.6480(8) 0.2982(4) 0.064(5) Uiso 1 d . .
H66D H 0.5761 0.6661 0.3195 0.096 Uiso 1 calc . .
H66E H 0.5243 0.6146 0.3018 0.096 Uiso 1 calc . .
H66F H 0.6009 0.6269 0.2872 0.096 Uiso 1 calc . .
C67A C 0.4236(12) 0.9070(12) -0.1667(6) 0.090(6) Uiso 1 d . .
C67B C 0.4564(9) 0.6614(8) 0.1813(4) 0.058(4) Uiso 1 d . .
C68A C 0.4911(19) 0.8171(19) -0.1798(9) 0.118(12) Uiso 0.7 d A 1
H68A H 0.5005 0.7715 -0.1721 0.178 Uiso 0.7 calc A 1
H68B H 0.4736 0.8157 -0.2025 0.178 Uiso 0.7 calc A 1
H68C H 0.5343 0.8434 -0.179 0.178 Uiso 0.7 calc A 1
C68C C 0.487(3) 0.874(3) -0.2049(14) 0.067(16) Uiso 0.3 d B 2
H68D H 0.5049 0.887 -0.2267 0.1 Uiso 0.3 calc B 2
H68E H 0.526 0.8677 -0.1897 0.1 Uiso 0.3 calc B 2
H68F H 0.46 0.8328 -0.2068 0.1 Uiso 0.3 calc B 2
C68B C 0.3859(11) 0.5646(10) 0.1828(5) 0.087(6) Uiso 1 d . .
H68G H 0.3419 0.549 0.1925 0.131 Uiso 1 calc . .
H68H H 0.3829 0.562 0.1587 0.131 Uiso 1 calc . .
H68I H 0.4244 0.5364 0.1905 0.131 Uiso 1 calc . .
C69A C -0.0102(8) 1.0891(7) -0.1666(4) 0.048(4) Uiso 1 d . .
C69B C 0.6416(9) 1.0491(8) 0.1449(4) 0.060(5) Uiso 1 d . .
C70A C -0.1251(11) 1.1349(10) -0.1682(5) 0.089(6) Uiso 1 d . .
H70A H -0.1604 1.1538 -0.1534 0.133 Uiso 1 calc . .
H70B H -0.1121 1.1683 -0.1848 0.133 Uiso 1 calc . .
H70C H -0.1443 1.0953 -0.1792 0.133 Uiso 1 calc . .
C70B C 0.6747(9) 1.0594(9) 0.0888(4) 0.066(5) Uiso 1 d . .
H70D H 0.6581 1.0453 0.0671 0.099 Uiso 1 calc . .
H70E H 0.6766 1.1083 0.0898 0.099 Uiso 1 calc . .
H70F H 0.7216 1.0411 0.0927 0.099 Uiso 1 calc . .
C71A C 0.0547(9) 1.2054(8) -0.1370(4) 0.056(4) Uiso 1 d . .
C71B C 0.6472(9) 1.0853(8) 0.2146(4) 0.055(4) Uiso 1 d . .
C72A C 0.0371(10) 1.3162(9) -0.1194(5) 0.072(5) Uiso 1 d . .
H72A H 0.0434 1.3453 -0.1002 0.108 Uiso 1 calc . .
H72B H 0.0642 1.3339 -0.138 0.108 Uiso 1 calc . .
H72C H -0.0125 1.3145 -0.1254 0.108 Uiso 1 calc . .
C72B C 0.6740(11) 1.1997(10) 0.2215(5) 0.092(6) Uiso 1 d . .
H72D H 0.6555 1.2433 0.2147 0.138 Uiso 1 calc . .
H72E H 0.6741 1.1968 0.2456 0.138 Uiso 1 calc . .
H72F H 0.7218 1.1946 0.2132 0.138 Uiso 1 calc . .
O1A O -0.1409(6) 0.7187(6) -0.0915(3) 0.076(3) Uiso 1 d . .
O1B O 0.3843(8) 1.1648(7) 0.0573(4) 0.096(4) Uiso 1 d . .
O2A O -0.1587(9) 0.8180(8) -0.0671(4) 0.109(5) Uiso 1 d . .
O2B O 0.3563(6) 1.2422(6) 0.0943(3) 0.066(3) Uiso 1 d . .
O3A O -0.1609(6) 0.7124(6) -0.0158(3) 0.070(3) Uiso 1 d . .
O3B O 0.1877(6) 1.2718(6) 0.1258(3) 0.077(3) Uiso 1 d . .
O4A O -0.0843(6) 0.6970(5) 0.0250(3) 0.061(3) Uiso 1 d . .
O4B O 0.2180(6) 1.2454(6) 0.0739(3) 0.076(3) Uiso 1 d . .
O5A O 0.2899(8) 0.5743(8) 0.0019(4) 0.110(5) Uiso 1 d . .
O5B O -0.0254(8) 0.8479(7) 0.1529(4) 0.098(4) Uiso 1 d . .
O6A O 0.3755(6) 0.6224(5) -0.0265(3) 0.060(3) Uiso 1 d . .
O6B O -0.0058(6) 0.8193(5) 0.1008(3) 0.065(3) Uiso 1 d . .
O7A O 0.3062(6) 0.5564(6) -0.0789(3) 0.080(4) Uiso 1 d . .
O7B O 0.1419(6) 0.7697(6) 0.0653(3) 0.068(3) Uiso 1 d . .
O8A O 0.2803(6) 0.6195(5) -0.1220(3) 0.066(3) Uiso 1 d . .
O8B O 0.1017(6) 0.7273(5) 0.1123(3) 0.062(3) Uiso 1 d . .
O9A O -0.0060(10) 1.0160(9) 0.1125(5) 0.134(6) Uiso 1 d . .
O9B O 0.2080(6) 1.2896(6) 0.3168(3) 0.065(3) Uiso 1 d . .
O10A O -0.0468(6) 1.0838(6) 0.0766(3) 0.075(3) Uiso 1 d . .
O10B O 0.1476(6) 1.2678(6) 0.2703(3) 0.070(3) Uiso 1 d . .
O11A O 0.0534(7) 1.2264(7) 0.0459(3) 0.094(4) Uiso 1 d . .
O11B O 0.3539(6) 1.2233(5) 0.3464(3) 0.065(3) Uiso 1 d . .
O12A O 0.0460(7) 1.1829(6) 0.0963(3) 0.085(4) Uiso 1 d . .
O12B O 0.3499(5) 1.2846(5) 0.3006(2) 0.055(3) Uiso 1 d . .
O13A O 0.5216(6) 1.0454(6) 0.0537(3) 0.071(3) Uiso 1 d . .
O13B O 0.1590(11) 0.8173(10) 0.3722(5) 0.143(6) Uiso 1 d . .
O14A O 0.4934(6) 1.0865(6) 0.0040(3) 0.067(3) Uiso 1 d . .
O14B O 0.2459(8) 0.7775(7) 0.3469(3) 0.097(4) Uiso 1 d . .
O15A O 0.4562(6) 0.9137(6) 0.0948(3) 0.068(3) Uiso 1 d . .
O15B O 0.0622(10) 0.7893(10) 0.3188(5) 0.142(6) Uiso 1 d . .
O16A O 0.5120(5) 0.9040(5) 0.0463(2) 0.052(3) Uiso 1 d . .
O16B O 0.0086(10) 0.8852(9) 0.3101(4) 0.122(5) Uiso 1 d . .
O17A O 0.5207(10) 0.9736(9) -0.1340(4) 0.126(6) Uiso 1 d . .
O17B O 0.5152(6) 0.6271(6) 0.2374(3) 0.064(3) Uiso 1 d . .
O18A O 0.4941(9) 1.0584(8) -0.1039(4) 0.112(5) Uiso 1 d . .
O18B O 0.5335(5) 0.7026(5) 0.2774(3) 0.056(3) Uiso 1 d . .
O19A O 0.4410(9) 0.9283(9) -0.1923(5) 0.124(5) Uiso 1 d . .
O19B O 0.4969(7) 0.6363(6) 0.1626(3) 0.079(4) Uiso 1 d . .
O20A O 0.4379(8) 0.8487(8) -0.1581(4) 0.107(5) Uiso 1 d . .
O20B O 0.3981(6) 0.6318(6) 0.1924(3) 0.071(3) Uiso 1 d . .
O21A O -0.0173(5) 1.0689(5) -0.1945(3) 0.059(3) Uiso 1 d . .
O21B O 0.6960(7) 1.0781(6) 0.1535(3) 0.079(4) Uiso 1 d . .
O22A O -0.0634(6) 1.1160(5) -0.1492(3) 0.067(3) Uiso 1 d . .
O22B O 0.6276(5) 1.0350(5) 0.1138(3) 0.058(3) Uiso 1 d . .
O23A O 0.0293(7) 1.2221(6) -0.1629(3) 0.083(4) Uiso 1 d . .
O23B O 0.6953(7) 1.0704(7) 0.2326(3) 0.090(4) Uiso 1 d . .
O24A O 0.0611(5) 1.2502(5) -0.1117(3) 0.061(3) Uiso 1 d . .
O24B O 0.6302(6) 1.1469(6) 0.2080(3) 0.071(3) Uiso 1 d . .
O1D O 0.4417(9) 0.4801(9) 0.0887(4) 0.127(6) Uiso 1 d . .
C1D C 0.4680(14) 0.5474(13) 0.0844(6) 0.116(8) Uiso 1 d . .
O1E O 0.2271(10) 0.4036(9) 0.2173(4) 0.131(6) Uiso 1 d . .
C1E C 0.2783(13) 0.4061(12) 0.2457(6) 0.104(7) Uiso 1 d . .
O1F O 0.4362(8) 0.4208(7) 0.0315(4) 0.103(5) Uiso 1 d . .
C1F C 0.5036(15) 0.4083(13) 0.0225(7) 0.120(8) Uiso 1 d . .
O1G O 0.7145(8) 0.2963(8) 0.0421(4) 0.110(5) Uiso 1 d . .
C1G C 0.6616(12) 0.2485(12) 0.0358(6) 0.100(7) Uiso 1 d . .
O1H O 0.8249(10) 0.1311(10) -0.0015(4) 0.132(6) Uiso 1 d . .
C1H C 0.7738(17) 0.0842(16) 0.0123(8) 0.142(10) Uiso 1 d . .
O1I O 0.1616(14) 0.5484(13) 0.0356(6) 0.180(8) Uiso 1 d . .
C1I C 0.1021(19) 0.5670(17) 0.0205(8) 0.155(11) Uiso 1 d . .
O1J O 0.2240(13) 0.4854(12) 0.1639(6) 0.181(9) Uiso 1 d . .
C1J C 0.184(2) 0.554(2) 0.1739(10) 0.194(15) Uiso 1 d . .
O1K O 0.8372(15) 0.2307(14) 0.0400(7) 0.204(10) Uiso 1 d . .
C1K C 0.888(2) 0.2815(19) 0.0287(9) 0.169(13) Uiso 1 d . .
O1L O 0.2229(8) 0.2778(8) 0.1929(4) 0.112(5) Uiso 1 d . .
C1L C 0.2709(13) 0.2303(12) 0.2005(6) 0.105(7) Uiso 1 d . .
O1M O 0.3053(15) 0.4902(15) 0.1133(7) 0.209(10) Uiso 1 d . .
C1M C 0.2618(18) 0.4841(17) 0.0838(9) 0.159(11) Uiso 1 d . .
O1N O 0.2367(15) 0.8105(15) 0.2161(7) 0.207(10) Uiso 1 d . .
C1N C 0.2540(16) 0.7669(16) 0.1929(8) 0.137(10) Uiso 1 d . .
O1O O 0.1321(14) 0.7539(15) 0.2333(7) 0.207(10) Uiso 1 d . .
C1O C 0.1028(13) 0.8029(13) 0.2178(6) 0.111(8) Uiso 1 d . .
O1P O 0.0601(15) 0.1040(15) 0.2091(7) 0.099(9) Uiso 0.5 d . .
C1P C 0.048(2) 0.164(2) 0.2045(11) 0.097(13) Uiso 0.5 d . .
O1Q O 0.138(5) 0.597(6) 0.301(2) 0.26(4) Uiso 0.4 d . .
C1Q C 0.144(6) 0.644(6) 0.300(3) 0.17(4) Uiso 0.4 d . .

loop_
_atom_site_aniso_label
_atom_site_aniso_U_11
_atom_site_aniso_U_22
_atom_site_aniso_U_33
_atom_site_aniso_U_23
_atom_site_aniso_U_13
_atom_site_aniso_U_12
C1A 0.029(7) 0.047(6) 0.035(5) 0.001(4) 0.000(5) 0.003(5)
C1B 0.039(6) 0.054(8) 0.026(6) 0.004(5) 0.007(4) 0.000(5)
C2A 0.037(8) 0.045(6) 0.029(5) 0.001(4) 0.002(5) 0.001(5)
C2B 0.041(6) 0.059(9) 0.027(5) 0.003(5) 0.002(4) 0.006(6)
C3A 0.045(8) 0.052(6) 0.021(5) 0.000(4) 0.003(5) -0.009(6)
C3B 0.047(6) 0.049(8) 0.029(5) 0.002(5) 0.005(4) 0.008(6)
C4A 0.028(7) 0.047(6) 0.031(5) -0.004(4) 0.001(5) -0.004(5)
C4B 0.050(6) 0.041(8) 0.023(5) 0.002(5) 0.001(4) 0.001(5)
C5A 0.045(8) 0.046(6) 0.033(5) -0.001(4) -0.001(5) -0.003(6)
C5B 0.044(6) 0.043(8) 0.027(5) -0.005(5) 0.003(4) -0.001(5)
C6A 0.043(8) 0.044(6) 0.027(5) 0.001(4) -0.005(5) 0.003(5)
C6B 0.046(6) 0.046(8) 0.029(5) -0.003(5) 0.002(4) 0.004(6)
C7A 0.048(9) 0.049(7) 0.036(8) -0.005(6) 0.002(6) 0.002(6)
C7B 0.049(9) 0.049(9) 0.024(6) 0.003(5) 0.007(5) 0.005(7)
C14A 0.057(10) 0.056(7) 0.024(7) 0.006(6) -0.014(7) -0.014(7)
C14B 0.042(7) 0.074(10) 0.029(7) 0.007(7) 0.010(6) 0.009(7)
C29A 0.052(9) 0.050(9) 0.028(6) 0.000(5) -0.001(5) 0.006(7)
C29B 0.048(8) 0.049(9) 0.030(7) 0.002(6) 0.006(6) 0.007(7)
C36A 0.042(9) 0.048(7) 0.044(8) 0.002(6) -0.007(6) -0.006(6)
C36B 0.050(9) 0.066(10) 0.020(6) 0.002(6) -0.006(5) 0.030(8)
C51A 0.051(9) 0.047(7) 0.035(7) 0.002(6) -0.009(6) -0.008(7)
C51B 0.045(7) 0.046(8) 0.023(7) -0.006(6) 0.008(5) -0.002(6)
C58A 0.047(9) 0.047(8) 0.027(6) -0.007(5) -0.004(5) -0.010(7)
C58B 0.042(7) 0.048(8) 0.019(7) -0.009(6) 0.002(5) 0.001(6)

loop_
_atom_type_symbol
_atom_type_description
_atom_type_scat_dispersion_real
_atom_type_scat_dispersion_imag
_atom_type_scat_source
C C 0.0033 0.0016 'International Tables Vol C Tables 4.2.6.8 and 6.1.1.4'
H H 0 0 'International Tables Vol C Tables 4.2.6.8 and 6.1.1.4'
O O 0.0106 0.006 'International Tables Vol C Tables 4.2.6.8 and 6.1.1.4'

loop_
_geom_angle_atom_site_label_1
_geom_angle_atom_site_label_2
_geom_angle_atom_site_label_3
_geom_angle
C6A C1A C2A 119.1(13)
C6A C1A C7A 127.5(12)
C2A C1A C7A 113.3(12)
C6B C1B C2B 122.2(12)
C6B C1B C7B 127.1(12)
C2B C1B C7B 110.8(12)
C3A C2A C1A 120.9(13)
C3A C2A C14A 127.0(12)
C1A C2A C14A 112.1(12)
C3B C2B C1B 118.7(12)
C3B C2B C14B 126.5(12)
C1B C2B C14B 114.8(12)
C2A C3A C4A 118.0(12)
C2A C3A C29A 128.2(13)
C4A C3A C29A 113.7(12)
C2B C3B C4B 117.8(12)
C2B C3B C29B 127.3(13)
C4B C3B C29B 114.9(12)
C5A C4A C3A 122.7(12)
C5A C4A C36A 124.2(12)
C3A C4A C36A 112.8(11)
C5B C4B C3B 121.6(12)
C5B C4B C36B 127.6(12)
C3B C4B C36B 110.8(11)
C4A C5A C6A 118.5(13)
C4A C5A C51A 128.3(13)
C6A C5A C51A 113.1(12)
C4B C5B C6B 119.4(13)
C4B C5B C51B 128.2(12)
C6B C5B C51B 112.5(12)
C1A C6A C5A 120.5(12)
C1A C6A C58A 126.4(12)
C5A C6A C58A 112.6(12)
C1B C6B C5B 119.9(13)
C1B C6B C58B 127.7(12)
C5B C6B C58B 112.3(12)
C8A C7A C1A 107.5(12)
C8A C7A C20A 103.8(11)
C1A C7A C20A 106.4(11)
C8A C7A H7A 112.8
C1A C7A H7A 112.8
C20A C7A H7A 112.8
C8B C7B C20B 107.7(12)
C8B C7B C1B 104.5(11)
C20B C7B C1B 105.2(10)
C8B C7B H7B 112.9
C20B C7B H7B 112.9
C1B C7B H7B 112.9
C13A C8A C9A 119.9(13)
C13A C8A C7A 114.7(13)
C9A C8A C7A 125.3(13)
C9B C8B C13B 119.0(13)
C9B C8B C7B 127.9(13)
C13B C8B C7B 113.0(12)
C8A C9A C10A 120.3(14)
C8A C9A H9A 119.9
C10A C9A H9A 119.9
C8B C9B C10B 122.7(14)
C8B C9B H9B 118.7
C10B C9B H9B 118.7
C9A C10A C11A 117.5(14)
C9A C10A C21A 116.8(14)
C11A C10A C21A 125.7(14)
C11B C10B C9B 118.0(14)
C11B C10B C21B 122.4(14)
C9B C10B C21B 119.4(14)
C12A C11A C10A 120.3(14)
C12A C11A C23A 122.1(14)
C10A C11A C23A 117.4(13)
C10B C11B C12B 119.6(14)
C10B C11B C23B 122.7(14)
C12B C11B C23B 117.8(14)
C13A C12A C11A 121.2(15)
C13A C12A H12A 119.4
C11A C12A H12A 119.4
C13B C12B C11B 120.1(15)
C13B C12B H12B 119.9
C11B C12B H12B 119.9
C12A C13A C8A 120.2(14)
C12A C13A C14A 127.0(13)
C8A C13A C14A 112.6(12)
C12B C13B C8B 120.2(14)
C12B C13B C14B 127.1(14)
C8B C13B C14B 112.6(12)
C15A C14A C13A 101.5(11)
C15A C14A C2A 106.6(11)
C13A C14A C2A 107.5(11)
C15A C14A H14A 113.4
C13A C14A H14A 113.4
C2A C14A H14A 113.4
C2B C14B C15B 106.3(12)
C2B C14B C13B 106.0(12)
C15B C14B C13B 105.6(11)
C2B C14B H14B 112.8
C15B C14B H14B 112.8
C13B C14B H14B 112.8
C16A C15A C20A 121.5(13)
C16A C15A C14A 125.3(12)
C20A C15A C14A 113.1(11)
C16B C15B C20B 120.8(13)
C16B C15B C14B 126.8(13)
C20B C15B C14B 112.4(12)
C15A C16A C17A 120.4(14)
C15A C16A H16A 119.8
C17A C16A H16A 119.8
C15B C16B C17B 120.4(14)
C15B C16B H16B 119.8
C17B C16B H16B 119.8
C18A C17A C16A 119.4(14)
C18A C17A C25A 123.0(14)
C16A C17A C25A 117.0(14)
C16B C17B C18B 119.4(14)
C16B C17B C25B 118.0(14)
C18B C17B C25B 122.5(14)
C17A C18A C19A 119.3(13)
C17A C18A C27A 120.9(14)
C19A C18A C27A 119.3(14)
C17B C18B C19B 120.9(12)
C17B C18B C27B 121.1(13)
C19B C18B C27B 118.0(13)
C20A C19A C18A 120.7(14)
C20A C19A H19A 119.7
C18A C19A H19A 119.7
C20B C19B C18B 118.2(13)
C20B C19B H19B 120.9
C18B C19B H19B 120.9
C19A C20A C15A 118.6(13)
C19A C20A C7A 128.5(13)
C15A C20A C7A 112.7(12)
C19B C20B C15B 120.3(13)
C19B C20B C7B 126.3(13)
C15B C20B C7B 113.4(12)
O1A C21A O2A 126.3(18)
O1A C21A C10A 127.9(17)
O2A C21A C10A 105.7(16)
O1B C21B O2B 121.9(17)
O1B C21B C10B 126.1(17)
O2B C21B C10B 111.6(15)
O2A C22A H22A 109.5
O2A C22A H22B 109.5
H22A C22A H22B 109.5
O2A C22A H22C 109.5
H22A C22A H22C 109.5
H22B C22A H22C 109.5
O2B C22B H22D 109.5
O2B C22B H22E 109.5
H22D C22B H22E 109.5
O2B C22B H22F 109.5
H22D C22B H22F 109.5
H22E C22B H22F 109.5
O3A C23A O4A 125.9(15)
O3A C23A C11A 121.4(15)
O4A C23A C11A 112.6(14)
O3B C23B O4B 125.5(16)
O3B C23B C11B 125.9(16)
O4B C23B C11B 108.2(14)
O4A C24A H24A 109.5
O4A C24A H24B 109.5
H24A C24A H24B 109.5
O4A C24A H24C 109.5
H24A C24A H24C 109.5
H24B C24A H24C 109.5
O4B C24B H24D 109.5
O4B C24B H24E 109.5
H24D C24B H24E 109.5
O4B C24B H24F 109.5
H24D C24B H24F 109.5
H24E C24B H24F 109.5
O5A C25A O6A 123.5(17)
O5A C25A C17A 121.2(17)
O6A C25A C17A 115.3(15)
O5B C25B O6B 123.3(17)
O5B C25B C17B 121.2(17)
O6B C25B C17B 115.5(15)
O6A C26A H26A 109.5
O6A C26A H26B 109.5
H26A C26A H26B 109.5
O6A C26A H26C 109.5
H26A C26A H26C 109.5
H26B C26A H26C 109.5
O6B C26B H26D 109.5
O6B C26B H26E 109.5
H26D C26B H26E 109.5
O6B C26B H26F 109.5
H26D C26B H26F 109.5
H26E C26B H26F 109.5
O7A C27A O8A 125.9(16)
O7A C27A C18A 120.1(16)
O8A C27A C18A 113.9(15)
O7B C27B O8B 121.8(15)
O7B C27B C18B 123.8(15)
O8B C27B C18B 114.4(14)
O8A C28A H28A 109.5
O8A C28A H28B 109.5
H28A C28A H28B 109.5
O8A C28A H28C 109.5
H28A C28A H28C 109.5
H28B C28A H28C 109.5
O8B C28B H28D 109.5
O8B C28B H28E 109.5
H28D C28B H28E 109.5
O8B C28B H28F 109.5
H28D C28B H28F 109.5
H28E C28B H28F 109.5
C30A C29A C3A 104.4(11)
C30A C29A C42A 105.4(11)
C3A C29A C42A 103.6(11)
C30A C29A H29A 114.1
C3A C29A H29A 114.1
C42A C29A H29A 114.1
C42B C29B C3B 105.8(11)
C42B C29B C30B 104.0(11)
C3B C29B C30B 105.4(12)
C42B C29B H29B 113.6
C3B C29B H29B 113.6
C30B C29B H29B 113.6
C31A C30A C35A 118.4(14)
C31A C30A C29A 126.4(13)
C35A C30A C29A 115.1(12)
C31B C30B C35B 121.6(13)
C31B C30B C29B 124.3(13)
C35B C30B C29B 114.1(12)
C30A C31A C32A 121.3(15)
C30A C31A H31A 119.4
C32A C31A H31A 119.4
C30B C31B C32B 118.1(13)
C30B C31B H31B 121
C32B C31B H31B 121
C33A C32A C31A 118.6(14)
C33A C32A C43A 121.3(15)
C31A C32A C43A 119.7(15)
C33B C32B C31B 119.0(13)
C33B C32B C43B 122.1(13)
C31B C32B C43B 118.5(13)
C32A C33A C34A 120.1(14)
C32A C33A C45A 124.4(14)
C34A C33A C45A 115.5(13)
C32B C33B C34B 122.8(13)
C32B C33B C45B 118.6(12)
C34B C33B C45B 118.6(12)
C35A C34A C33A 119.4(14)
C35A C34A H34A 120.3
C33A C34A H34A 120.3
C33B C34B C35B 118.7(13)
C33B C34B H34B 120.7
C35B C34B H34B 120.7
C34A C35A C30A 121.9(13)
C34A C35A C36A 124.8(13)
C30A C35A C36A 113.3(12)
C34B C35B C30B 119.7(12)
C34B C35B C36B 127.3(12)
C30B C35B C36B 113.1(12)
C37A C36A C35A 106.2(11)
C37A C36A C4A 103.2(11)
C35A C36A C4A 105.3(11)
C37A C36A H36A 113.7
C35A C36A H36A 113.7
C4A C36A H36A 113.7
C35B C36B C37B 106.7(11)
C35B C36B C4B 105.8(10)
C37B C36B C4B 103.8(11)
C35B C36B H36B 113.2
C37B C36B H36B 113.2
C4B C36B H36B 113.2
C42A C37A C38A 123.2(13)
C42A C37A C36A 114.4(12)
C38A C37A C36A 122.4(12)
C38B C37B C42B 121.5(13)
C38B C37B C36B 126.8(12)
C42B C37B C36B 111.7(11)
C37A C38A C39A 117.6(13)
C37A C38A H38A 121.2
C39A C38A H38A 121.2
C39B C38B C37B 121.2(14)
C39B C38B H38B 119.4
C37B C38B H38B 119.4
C40A C39A C38A 121.1(13)
C40A C39A C47A 119.6(13)
C38A C39A C47A 118.4(13)
C38B C39B C40B 117.0(13)
C38B C39B C47B 121.3(14)
C40B C39B C47B 121.7(14)
C39A C40A C41A 121.1(13)
C39A C40A C49A 122.1(13)
C41A C40A C49A 116.7(12)
C41B C40B C39B 121.7(14)
C41B C40B C49B 117.4(15)
C39B C40B C49B 120.5(14)
C42A C41A C40A 116.8(12)
C42A C41A H41A 121.6
C40A C41A H41A 121.6
C42B C41B C40B 119.9(14)
C42B C41B H41B 120
C40B C41B H41B 120
C37A C42A C41A 120.1(12)
C37A C42A C29A 114.2(12)
C41A C42A C29A 125.6(12)
C41B C42B C37B 118.5(13)
C41B C42B C29B 125.6(13)
C37B C42B C29B 115.8(12)
O9A C43A O10A 123(2)
O9A C43A C32A 125(2)
O10A C43A C32A 111.0(17)
O9B C43B O10B 124.9(14)
O9B C43B C32B 124.5(14)
O10B C43B C32B 110.5(13)
O10A C44A H44A 109.5
O10A C44A H44B 109.5
H44A C44A H44B 109.5
O10A C44A H44C 109.5
H44A C44A H44C 109.5
H44B C44A H44C 109.5
O10B C44B H44D 109.5
O10B C44B H44E 109.5
H44D C44B H44E 109.5
O10B C44B H44F 109.5
H44D C44B H44F 109.5
H44E C44B H44F 109.5
O11A C45A O12A 122.6(16)
O11A C45A C33A 127.5(16)
O12A C45A C33A 109.9(14)
O11B C45B O12B 123.9(14)
O11B C45B C33B 121.6(13)
O12B C45B C33B 114.5(12)
O12A C46A H46A 109.5
O12A C46A H46B 109.5
H46A C46A H46B 109.5
O12A C46A H46C 109.5
H46A C46A H46C 109.5
H46B C46A H46C 109.5
O12B C46B H46D 109.5
O12B C46B H46E 109.5
H46D C46B H46E 109.5
O12B C46B H46F 109.5
H46D C46B H46F 109.5
H46E C46B H46F 109.5
O13A C47A O14A 123.9(16)
O13A C47A C39A 125.8(15)
O14A C47A C39A 110.1(14)
O14B C47B O13B 117.6(19)
O14B C47B C39B 116.2(17)
O13B C47B C39B 124.6(18)
O14A C48A H48A 109.5
O14A C48A H48B 109.5
H48A C48A H48B 109.5
O14A C48A H48C 109.5
H48A C48A H48C 109.5
H48B C48A H48C 109.5
O14B C48B H48D 109.5
O14B C48B H48E 109.5
H48D C48B H48E 109.5
O14B C48B H48F 109.5
H48D C48B H48F 109.5
H48E C48B H48F 109.5
O15A C49A O16A 119.0(13)
O15A C49A C40A 124.5(14)
O16A C49A C40A 116.4(13)
O15B C49B O16B 125(2)
O15B C49B C40B 122(2)
O16B C49B C40B 113.1(18)
O16A C50A H50A 109.5
O16A C50A H50B 109.5
H50A C50A H50B 109.5
O16A C50A H50C 109.5
H50A C50A H50C 109.5
H50B C50A H50C 109.5
O16B C50B H50D 109.5
O16B C50B H50E 109.5
H50D C50B H50E 109.5
O16B C50B H50F 109.5
H50D C50B H50F 109.5
H50E C50B H50F 109.5
C5A C51A C64A 107.3(11)
C5A C51A C52A 103.7(11)
C64A C51A C52A 106.2(11)
C5A C51A H51A 113
C64A C51A H51A 113
C52A C51A H51A 113
C5B C51B C52B 108.3(11)
C5B C51B C64B 106.6(11)
C52B C51B C64B 102.8(11)
C5B C51B H51B 112.8
C52B C51B H51B 112.8
C64B C51B H51B 112.8
C53A C52A C57A 120.6(14)
C53A C52A C51A 125.4(13)
C57A C52A C51A 113.8(12)
C53B C52B C57B 120.7(13)
C53B C52B C51B 127.5(13)
C57B C52B C51B 111.8(12)
C52A C53A C54A 119.9(15)
C52A C53A H53A 120.1
C54A C53A H53A 120.1
C52B C53B C54B 119.2(13)
C52B C53B H53B 120.4
C54B C53B H53B 120.4
C53A C54A C55A 120.0(16)
C53A C54A C65A 121.9(17)
C55A C54A C65A 117.7(17)
C53B C54B C55B 120.3(13)
C53B C54B C65B 120.9(13)
C55B C54B C65B 118.3(13)
C56A C55A C54A 117.5(15)
C56A C55A C67A 120.3(15)
C54A C55A C67A 121.7(16)
C56B C55B C54B 118.0(13)
C56B C55B C67B 119.2(13)
C54B C55B C67B 122.6(13)
C57A C56A C55A 122.0(14)
C57A C56A H56A 119
C55A C56A H56A 119
C57B C56B C55B 122.3(14)
C57B C56B H56B 118.9
C55B C56B H56B 118.9
C56A C57A C52A 120.0(13)
C56A C57A C58A 126.6(13)
C52A C57A C58A 113.3(12)
C56B C57B C52B 119.2(13)
C56B C57B C58B 128.5(12)
C52B C57B C58B 112.3(11)
C57A C58A C59A 108.0(11)
C57A C58A C6A 103.1(10)
C59A C58A C6A 104.6(10)
C57A C58A H58A 113.4
C59A C58A H58A 113.4
C6A C58A H58A 113.4
C6B C58B C59B 107.4(10)
C6B C58B C57B 107.2(11)
C59B C58B C57B 106.0(11)
C6B C58B H58B 112
C59B C58B H58B 112
C57B C58B H58B 112
C60A C59A C64A 120.3(13)
C60A C59A C58A 126.3(12)
C64A C59A C58A 113.3(11)
C64B C59B C60B 118.9(12)
C64B C59B C58B 112.3(11)
C60B C59B C58B 128.6(12)
C59A C60A C61A 117.4(13)
C59A C60A H60A 121.3
C61A C60A H60A 121.3
C61B C60B C59B 120.3(13)
C61B C60B H60B 119.8
C59B C60B H60B 119.8
C62A C61A C60A 122.6(13)
C62A C61A C69A 120.6(12)
C60A C61A C69A 116.8(12)
C60B C61B C62B 120.2(13)
C60B C61B C69B 119.3(14)
C62B C61B C69B 120.4(13)
C63A C62A C61A 117.9(12)
C63A C62A C71A 121.7(13)
C61A C62A C71A 120.2(12)
C63B C62B C61B 119.9(14)
C63B C62B C71B 120.1(14)
C61B C62B C71B 119.8(13)
C64A C63A C62A 121.3(13)
C64A C63A H63A 119.4
C62A C63A H63A 119.4
C62B C63B C64B 121.1(14)
C62B C63B H63B 119.5
C64B C63B H63B 119.5
C63A C64A C59A 120.4(13)
C63A C64A C51A 126.7(13)
C59A C64A C51A 112.9(12)
C59B C64B C63B 119.4(13)
C59B C64B C51B 112.9(12)
C63B C64B C51B 127.6(13)
O17A C65A O18A 121(2)
O17A C65A C54A 125(2)
O18A C65A C54A 113(2)
O17B C65B O18B 121.9(13)
O17B C65B C54B 123.3(14)
O18B C65B C54B 114.6(13)
O18A C66A H66A 109.5
O18A C66A H66B 109.5
H66A C66A H66B 109.5
O18A C66A H66C 109.5
H66A C66A H66C 109.5
H66B C66A H66C 109.5
O18B C66B H66D 109.5
O18B C66B H66E 109.5
H66D C66B H66E 109.5
O18B C66B H66F 109.5
H66D C66B H66F 109.5
H66E C66B H66F 109.5
O19A C67A O20A 122(2)
O19A C67A C55A 125(2)
O20A C67A C55A 113(2)
O19B C67B O20B 124.6(16)
O19B C67B C55B 126.6(15)
O20B C67B C55B 108.8(14)
O20A C68A H68A 109.5
O20A C68A H68B 109.5
H68A C68A H68B 109.5
O20A C68A H68C 109.5
H68A C68A H68C 109.5
H68B C68A H68C 109.5
O19A C68C H68D 109.5
O19A C68C H68E 109.5
H68D C68C H68E 109.5
O19A C68C H68F 109.5
H68D C68C H68F 109.5
H68E C68C H68F 109.5
O20B C68B H68G 109.5
O20B C68B H68H 109.5
H68G C68B H68H 109.5
O20B C68B H68I 109.5
H68G C68B H68I 109.5
H68H C68B H68I 109.5
O21A C69A O22A 122.6(14)
O21A C69A C61A 126.1(14)
O22A C69A C61A 111.2(12)
O21B C69B O22B 122.6(15)
O21B C69B C61B 123.7(15)
O22B C69B C61B 113.5(14)
O22A C70A H70A 109.5
O22A C70A H70B 109.5
H70A C70A H70B 109.5
O22A C70A H70C 109.5
H70A C70A H70C 109.5
H70B C70A H70C 109.5
O22B C70B H70D 109.5
O22B C70B H70E 109.5
H70D C70B H70E 109.5
O22B C70B H70F 109.5
H70D C70B H70F 109.5
H70E C70B H70F 109.5
O23A C71A O24A 120.6(15)
O23A C71A C62A 124.9(15)
O24A C71A C62A 114.5(13)
O23B C71B O24B 123.1(16)
O23B C71B C62B 122.2(15)
O24B C71B C62B 114.0(14)
O24A C72A H72A 109.5
O24A C72A H72B 109.5
H72A C72A H72B 109.5
O24A C72A H72C 109.5
H72A C72A H72C 109.5
H72B C72A H72C 109.5
O24B C72B H72D 109.5
O24B C72B H72E 109.5
H72D C72B H72E 109.5
O24B C72B H72F 109.5
H72D C72B H72F 109.5
H72E C72B H72F 109.5
C21A O2A C22A 116.3(19)
C21B O2B C22B 115.1(13)
C23A O4A C24A 115.0(13)
C23B O4B C24B 112.7(15)
C25A O6A C26A 116.9(14)
C25B O6B C26B 116.9(14)
C27A O8A C28A 114.9(13)
C27B O8B C28B 116.4(13)
C43A O10A C44A 111.6(15)
C43B O10B C44B 114.7(13)
C45A O12A C46A 116.9(15)
C45B O12B C46B 115.9(12)
C47A O14A C48A 115.1(14)
C47B O14B C48B 117.2(17)
C49A O16A C50A 117.0(12)
C49B O16B C50B 114.2(19)
C65A O18A C66A 113(2)
C65B O18B C66B 116.6(12)
C67A O19A C68C 102(3)
C67A O20A C68A 113(2)
C67B O20B C68B 117.6(14)
C69A O22A C70A 115.8(13)
C69B O22B C70B 118.3(13)
C71A O24A C72A 114.2(12)
C71B O24B C72B 117.8(14)

loop_
_geom_bond_atom_site_label_1
_geom_bond_atom_site_label_2
_geom_bond_distance
C1A C6A 1.373(19)
C1A C2A 1.427(18)
C1A C7A 1.50(2)
C1B C6B 1.351(19)
C1B C2B 1.41(2)
C1B C7B 1.543(18)
C2A C3A 1.358(18)
C2A C14A 1.54(2)
C2B C3B 1.410(18)
C2B C14B 1.50(2)
C3A C4A 1.411(19)
C3A C29A 1.536(19)
C3B C4B 1.418(19)
C3B C29B 1.497(19)
C4A C5A 1.353(18)
C4A C36A 1.560(19)
C4B C5B 1.381(19)
C4B C36B 1.582(18)
C5A C6A 1.408(19)
C5A C51A 1.53(2)
C5B C6B 1.402(18)
C5B C51B 1.52(2)
C6A C58A 1.594(19)
C6B C58B 1.501(19)
C7A C8A 1.50(2)
C7A C20A 1.52(2)
C7A H7A 1
C7B C8B 1.51(2)
C7B C20B 1.54(2)
C7B H7B 1
C8A C13A 1.385(19)
C8A C9A 1.40(2)
C8B C9B 1.343(19)
C8B C13B 1.40(2)
C9A C10A 1.40(2)
C9A H9A 0.95
C9B C10B 1.41(2)
C9B H9B 0.95
C10A C11A 1.43(2)
C10A C21A 1.47(2)
C10B C11B 1.37(2)
C10B C21B 1.48(2)
C11A C12A 1.37(2)
C11A C23A 1.53(2)
C11B C12B 1.43(2)
C11B C23B 1.48(2)
C12A C13A 1.359(19)
C12A H12A 0.95
C12B C13B 1.36(2)
C12B H12B 0.95
C13A C14A 1.53(2)
C13B C14B 1.54(2)
C14A C15A 1.53(2)
C14A H14A 1
C14B C15B 1.51(2)
C14B H14B 1
C15A C16A 1.362(19)
C15A C20A 1.418(18)
C15B C16B 1.38(2)
C15B C20B 1.405(19)
C16A C17A 1.41(2)
C16A H16A 0.95
C16B C17B 1.40(2)
C16B H16B 0.95
C17A C18A 1.39(2)
C17A C25A 1.47(2)
C17B C18B 1.40(2)
C17B C25B 1.45(2)
C18A C19A 1.44(2)
C18A C27A 1.50(2)
C18B C19B 1.429(19)
C18B C27B 1.45(2)
C19A C20A 1.367(19)
C19A H19A 0.95
C19B C20B 1.397(19)
C19B H19B 0.95
C21A O1A 1.195(19)
C21A O2A 1.32(2)
C21B O1B 1.23(2)
C21B O2B 1.31(2)
C22A O2A 1.48(3)
C22A H22A 0.98
C22A H22B 0.98
C22A H22C 0.98
C22B O2B 1.429(19)
C22B H22D 0.98
C22B H22E 0.98
C22B H22F 0.98
C23A O3A 1.200(17)
C23A O4A 1.304(18)
C23B O3B 1.176(18)
C23B O4B 1.347(19)
C24A O4A 1.44(2)
C24A H24A 0.98
C24A H24B 0.98
C24A H24C 0.98
C24B O4B 1.51(3)
C24B H24D 0.98
C24B H24E 0.98
C24B H24F 0.98
C25A O5A 1.25(2)
C25A O6A 1.270(19)
C25B O5B 1.23(2)
C25B O6B 1.296(19)
C26A O6A 1.48(2)
C26A H26A 0.98
C26A H26B 0.98
C26A H26C 0.98
C26B O6B 1.43(2)
C26B H26D 0.98
C26B H26E 0.98
C26B H26F 0.98
C27A O7A 1.225(18)
C27A O8A 1.260(18)
C27B O7B 1.224(17)
C27B O8B 1.322(18)
C28A O8A 1.47(2)
C28A H28A 0.98
C28A H28B 0.98
C28A H28C 0.98
C28B O8B 1.42(2)
C28B H28D 0.98
C28B H28E 0.98
C28B H28F 0.98
C29A C30A 1.50(2)
C29A C42A 1.56(2)
C29A H29A 1
C29B C42B 1.496(19)
C29B C30B 1.53(2)
C29B H29B 1
C30A C31A 1.39(2)
C30A C35A 1.391(19)
C30B C31B 1.375(19)
C30B C35B 1.398(19)
C31A C32A 1.40(2)
C31A H31A 0.95
C31B C32B 1.428(19)
C31B H31B 0.95
C32A C33A 1.37(2)
C32A C43A 1.54(3)
C32B C33B 1.370(19)
C32B C43B 1.50(2)
C33A C34A 1.43(2)
C33A C45A 1.47(2)
C33B C34B 1.373(18)
C33B C45B 1.51(2)
C34A C35A 1.338(19)
C34A H34A 0.95
C34B C35B 1.387(19)
C34B H34B 0.95
C35A C36A 1.53(2)
C35B C36B 1.506(19)
C36A C37A 1.51(2)
C36A H36A 1
C36B C37B 1.53(2)
C36B H36B 1
C37A C42A 1.368(19)
C37A C38A 1.382(19)
C37B C38B 1.382(19)
C37B C42B 1.395(19)
C38A C39A 1.390(19)
C38A H38A 0.95
C38B C39B 1.36(2)
C38B H38B 0.95
C39A C40A 1.378(19)
C39A C47A 1.48(2)
C39B C40B 1.43(2)
C39B C47B 1.44(2)
C40A C41A 1.426(19)
C40A C49A 1.44(2)
C40B C41B 1.38(2)
C40B C49B 1.52(3)
C41A C42A 1.411(18)
C41A H41A 0.95
C41B C42B 1.37(2)
C41B H41B 0.95
C43A O9A 1.17(2)
C43A O10A 1.26(2)
C43B O9B 1.179(16)
C43B O10B 1.359(18)
C44A O10A 1.45(2)
C44A H44A 0.98
C44A H44B 0.98
C44A H44C 0.98
C44B O10B 1.48(2)
C44B H44D 0.98
C44B H44E 0.98
C44B H44F 0.98
C45A O11A 1.166(18)
C45A O12A 1.370(19)
C45B O11B 1.199(15)
C45B O12B 1.326(16)
C46A O12A 1.44(2)
C46A H46A 0.98
C46A H46B 0.98
C46A H46C 0.98
C46B O12B 1.407(18)
C46B H46D 0.98
C46B H46E 0.98
C46B H46F 0.98
C47A O13A 1.203(18)
C47A O14A 1.340(19)
C47B O14B 1.23(2)
C47B O13B 1.23(2)
C48A O14A 1.51(2)
C48A H48A 0.98
C48A H48B 0.98
C48A H48C 0.98
C48B O14B 1.43(2)
C48B H48D 0.98
C48B H48E 0.98
C48B H48F 0.98
C49A O15A 1.262(16)
C49A O16A 1.344(17)
C49B O15B 1.20(2)
C49B O16B 1.29(2)
C50A O16A 1.404(18)
C50A H50A 0.98
C50A H50B 0.98
C50A H50C 0.98
C50B O16B 1.53(3)
C50B H50D 0.98
C50B H50E 0.98
C50B H50F 0.98
C51A C64A 1.532(19)
C51A C52A 1.53(2)
C51A H51A 1
C51B C52B 1.523(19)
C51B C64B 1.537(19)
C51B H51B 1
C52A C53A 1.36(2)
C52A C57A 1.404(19)
C52B C53B 1.382(19)
C52B C57B 1.411(19)
C53A C54A 1.40(2)
C53A H53A 0.95
C53B C54B 1.382(19)
C53B H53B 0.95
C54A C55A 1.41(2)
C54A C65A 1.48(3)
C54B C55B 1.43(2)
C54B C65B 1.46(2)
C55A C56A 1.41(2)
C55A C67A 1.52(3)
C55B C56B 1.38(2)
C55B C67B 1.48(2)
C56A C57A 1.335(19)
C56A H56A 0.95
C56B C57B 1.352(19)
C56B H56B 0.95
C57A C58A 1.52(2)
C57B C58B 1.512(19)
C58A C59A 1.53(2)
C58A H58A 1
C58B C59B 1.510(18)
C58B H58B 1
C59A C60A 1.360(19)
C59A C64A 1.421(19)
C59B C64B 1.381(18)
C59B C60B 1.420(19)
C60A C61A 1.407(19)
C60A H60A 0.95
C60B C61B 1.338(19)
C60B H60B 0.95
C61A C62A 1.386(18)
C61A C69A 1.52(2)
C61B C62B 1.43(2)
C61B C69B 1.47(2)
C62A C63A 1.377(18)
C62A C71A 1.45(2)
C62B C63B 1.321(19)
C62B C71B 1.48(2)
C63A C64A 1.345(18)
C63A H63A 0.95
C63B C64B 1.414(19)
C63B H63B 0.95
C65A O17A 1.20(2)
C65A O18A 1.27(2)
C65B O17B 1.254(16)
C65B O18B 1.313(17)
C66A O18A 1.51(3)
C66A H66A 0.98
C66A H66B 0.98
C66A H66C 0.98
C66B O18B 1.477(19)
C66B H66D 0.98
C66B H66E 0.98
C66B H66F 0.98
C67A O19A 1.17(2)
C67A O20A 1.25(2)
C67B O19B 1.194(18)
C67B O20B 1.340(19)
C68A O20A 1.48(4)
C68A H68A 0.98
C68A H68B 0.98
C68A H68C 0.98
C68C O19A 1.48(6)
C68C H68D 0.98
C68C H68E 0.98
C68C H68F 0.98
C68B O20B 1.42(2)
C68B H68G 0.98
C68B H68H 0.98
C68B H68I 0.98
C69A O21A 1.207(16)
C69A O22A 1.351(18)
C69B O21B 1.241(19)
C69B O22B 1.319(18)
C70A O22A 1.46(2)
C70A H70A 0.98
C70A H70B 0.98
C70A H70C 0.98
C70B O22B 1.442(19)
C70B H70D 0.98
C70B H70E 0.98
C70B H70F 0.98
C71A O23A 1.208(17)
C71A O24A 1.368(18)
C71B O23B 1.209(18)
C71B O24B 1.301(19)
C72A O24A 1.432(19)
C72A H72A 0.98
C72A H72B 0.98
C72A H72C 0.98
C72B O24B 1.45(2)
C72B H72D 0.98
C72B H72E 0.98
C72B H72F 0.98
O1D C1D 1.45(3)
O1E C1E 1.51(3)
O1F C1F 1.36(3)
O1G C1G 1.42(3)
O1H C1H 1.47(3)
O1I C1I 1.35(4)
O1J C1J 1.62(5)
O1K C1K 1.48(4)
O1L C1L 1.36(3)
O1M C1M 1.46(4)
O1N C1N 1.33(3)
O1O C1O 1.29(3)
O1P C1P 1.23(5)
O1Q C1Q 0.95(13)

loop_
_geom_torsion_atom_site_label_1
_geom_torsion_atom_site_label_2
_geom_torsion_atom_site_label_3
_geom_torsion_atom_site_label_4
_geom_torsion
C6A C1A C2A C3A 0(2)
C7A C1A C2A C3A -177.7(13)
C6A C1A C2A C14A -179.0(12)
C7A C1A C2A C14A 3.2(16)
C6B C1B C2B C3B -2(2)
C7B C1B C2B C3B 179.0(12)
C6B C1B C2B C14B 178.1(13)
C7B C1B C2B C14B -0.5(18)
C1A C2A C3A C4A 1(2)
C14A C2A C3A C4A 179.6(12)
C1A C2A C3A C29A -175.0(13)
C14A C2A C3A C29A 4(2)
C1B C2B C3B C4B 7(2)
C14B C2B C3B C4B -173.3(14)
C1B C2B C3B C29B -174.3(14)
C14B C2B C3B C29B 5(2)
C2A C3A C4A C5A -4(2)
C29A C3A C4A C5A 172.4(13)
C2A C3A C4A C36A -178.4(12)
C29A C3A C4A C36A -2.1(16)
C2B C3B C4B C5B -7(2)
C29B C3B C4B C5B 174.8(13)
C2B C3B C4B C36B 175.6(13)
C29B C3B C4B C36B -3.0(17)
C3A C4A C5A C6A 6(2)
C36A C4A C5A C6A -180.0(12)
C3A C4A C5A C51A -172.5(13)
C36A C4A C5A C51A 1(2)
C3B C4B C5B C6B 1(2)
C36B C4B C5B C6B 178.3(13)
C3B C4B C5B C51B -178.7(13)
C36B C4B C5B C51B -1(2)
C2A C1A C6A C5A 2(2)
C7A C1A C6A C5A 179.7(13)
C2A C1A C6A C58A 173.9(12)
C7A C1A C6A C58A -9(2)
C4A C5A C6A C1A -5(2)
C51A C5A C6A C1A 173.6(12)
C4A C5A C6A C58A -178.1(12)
C51A C5A C6A C58A 0.8(17)
C2B C1B C6B C5B -3(2)
C7B C1B C6B C5B 174.9(13)
C2B C1B C6B C58B -179.7(14)
C7B C1B C6B C58B -1(2)
C4B C5B C6B C1B 4(2)
C51B C5B C6B C1B -176.2(12)
C4B C5B C6B C58B -179.0(12)
C51B C5B C6B C58B 0.6(16)
C6A C1A C7A C8A -125.0(15)
C2A C1A C7A C8A 52.4(15)
C6A C1A C7A C20A 124.2(15)
C2A C1A C7A C20A -58.3(15)
C6B C1B C7B C8B -120.6(15)
C2B C1B C7B C8B 58.0(15)
C6B C1B C7B C20B 126.1(15)
C2B C1B C7B C20B -55.4(15)
C1A C7A C8A C13A -58.2(16)
C20A C7A C8A C13A 54.3(15)
C1A C7A C8A C9A 125.0(15)
C20A C7A C8A C9A -122.5(15)
C20B C7B C8B C9B -131.1(15)
C1B C7B C8B C9B 117.4(15)
C20B C7B C8B C13B 51.2(15)
C1B C7B C8B C13B -60.3(15)
C13A C8A C9A C10A -2(2)
C7A C8A C9A C10A 174.7(13)
C13B C8B C9B C10B 0(2)
C7B C8B C9B C10B -177.2(14)
C8A C9A C10A C11A -5(2)
C8A C9A C10A C21A 177.1(14)
C8B C9B C10B C11B -6(2)
C8B C9B C10B C21B 169.9(15)
C9A C10A C11A C12A 7(2)
C21A C10A C11A C12A -175.3(15)
C9A C10A C11A C23A -166.6(13)
C21A C10A C11A C23A 11(2)
C9B C10B C11B C12B 7(2)
C21B C10B C11B C12B -168.3(15)
C9B C10B C11B C23B -172.1(15)
C21B C10B C11B C23B 12(2)
C10A C11A C12A C13A -2(2)
C23A C11A C12A C13A 171.6(14)
C10B C11B C12B C13B -4(2)
C23B C11B C12B C13B 175.8(14)
C11A C12A C13A C8A -5(2)
C11A C12A C13A C14A -179.4(14)
C9A C8A C13A C12A 7(2)
C7A C8A C13A C12A -169.6(13)
C9A C8A C13A C14A -177.8(13)
C7A C8A C13A C14A 5.2(17)
C11B C12B C13B C8B -2(2)
C11B C12B C13B C14B 174.5(14)
C9B C8B C13B C12B 3(2)
C7B C8B C13B C12B -178.6(13)
C9B C8B C13B C14B -173.3(13)
C7B C8B C13B C14B 4.6(17)
C12A C13A C14A C15A 113.4(15)
C8A C13A C14A C15A -60.9(14)
C12A C13A C14A C2A -134.8(15)
C8A C13A C14A C2A 50.8(15)
C3A C2A C14A C15A -126.0(15)
C1A C2A C14A C15A 53.0(14)
C3A C2A C14A C13A 125.7(15)
C1A C2A C14A C13A -55.3(15)
C3B C2B C14B C15B -122.5(15)
C1B C2B C14B C15B 57.0(16)
C3B C2B C14B C13B 125.4(15)
C1B C2B C14B C13B -55.0(17)
C12B C13B C14B C2B -123.7(16)
C8B C13B C14B C2B 52.9(16)
C12B C13B C14B C15B 123.8(16)
C8B C13B C14B C15B -59.6(15)
C13A C14A C15A C16A -118.7(14)
C2A C14A C15A C16A 128.8(14)
C13A C14A C15A C20A 57.1(14)
C2A C14A C15A C20A -55.4(14)
C2B C14B C15B C16B 122.3(15)
C13B C14B C15B C16B -125.5(15)
C2B C14B C15B C20B -55.2(15)
C13B C14B C15B C20B 57.1(15)
C20A C15A C16A C17A -1(2)
C14A C15A C16A C17A 174.5(13)
C20B C15B C16B C17B 0(2)
C14B C15B C16B C17B -177.7(14)
C15A C16A C17A C18A 1(2)
C15A C16A C17A C25A 172.6(14)
C15B C16B C17B C18B 1(2)
C15B C16B C17B C25B -174.8(14)
C16A C17A C18A C19A -1(2)
C25A C17A C18A C19A -172.1(14)
C16A C17A C18A C27A -172.6(14)
C25A C17A C18A C27A 17(2)
C16B C17B C18B C19B -2(2)
C25B C17B C18B C19B 174.2(14)
C16B C17B C18B C27B 177.5(14)
C25B C17B C18B C27B -7(2)
C17A C18A C19A C20A 1(2)
C27A C18A C19A C20A 172.7(14)
C17B C18B C19B C20B 1(2)
C27B C18B C19B C20B -177.7(13)
C18A C19A C20A C15A -1(2)
C18A C19A C20A C7A -176.1(14)
C16A C15A C20A C19A 1(2)
C14A C15A C20A C19A -175.1(12)
C16A C15A C20A C7A 176.8(12)
C14A C15A C20A C7A 0.8(16)
C8A C7A C20A C19A 118.2(16)
C1A C7A C20A C19A -128.6(15)
C8A C7A C20A C15A -57.2(15)
C1A C7A C20A C15A 56.1(15)
C18B C19B C20B C15B -1(2)
C18B C19B C20B C7B 178.7(13)
C16B C15B C20B C19B 0(2)
C14B C15B C20B C19B 177.8(12)
C16B C15B C20B C7B -179.2(12)
C14B C15B C20B C7B -1.6(16)
C8B C7B C20B C19B 126.9(14)
C1B C7B C20B C19B -122.0(15)
C8B C7B C20B C15B -53.7(15)
C1B C7B C20B C15B 57.4(15)
C9A C10A C21A O1A 78(2)
C11A C10A C21A O1A -100(2)
C9A C10A C21A O2A -101.0(17)
C11A C10A C21A O2A 81(2)
C11B C10B C21B O1B -149.8(18)
C9B C10B C21B O1B 35(3)
C11B C10B C21B O2B 38(2)
C9B C10B C21B O2B -137.7(15)
C12A C11A C23A O3A 173.9(15)
C10A C11A C23A O3A -12(2)
C12A C11A C23A O4A -5(2)
C10A C11A C23A O4A 168.4(13)
C10B C11B C23B O3B -143.3(18)
C12B C11B C23B O3B 37(2)
C10B C11B C23B O4B 43(2)
C12B C11B C23B O4B -136.5(15)
C18A C17A C25A O5A -123.7(19)
C16A C17A C25A O5A 65(2)
C18A C17A C25A O6A 59(2)
C16A C17A C25A O6A -112.0(17)
C16B C17B C25B O5B -38(2)
C18B C17B C25B O5B 146.4(17)
C16B C17B C25B O6B 143.1(15)
C18B C17B C25B O6B -33(2)
C17A C18A C27A O7A 8(2)
C19A C18A C27A O7A -162.9(15)
C17A C18A C27A O8A -175.3(14)
C19A C18A C27A O8A 13(2)
C17B C18B C27B O7B 126.3(17)
C19B C18B C27B O7B -55(2)
C17B C18B C27B O8B -54(2)
C19B C18B C27B O8B 124.6(15)
C2A C3A C29A C30A -127.5(15)
C4A C3A C29A C30A 56.7(15)
C2A C3A C29A C42A 122.4(15)
C4A C3A C29A C42A -53.4(15)
C2B C3B C29B C42B 128.4(15)
C4B C3B C29B C42B -53.1(16)
C2B C3B C29B C30B -121.8(15)
C4B C3B C29B C30B 56.7(15)
C3A C29A C30A C31A 119.8(16)
C42A C29A C30A C31A -131.3(15)
C3A C29A C30A C35A -56.7(16)
C42A C29A C30A C35A 52.1(15)
C42B C29B C30B C31B -121.7(14)
C3B C29B C30B C31B 127.2(14)
C42B C29B C30B C35B 56.3(15)
C3B C29B C30B C35B -54.8(15)
C35A C30A C31A C32A -1(2)
C29A C30A C31A C32A -177.7(14)
C35B C30B C31B C32B 3(2)
C29B C30B C31B C32B -179.5(12)
C30A C31A C32A C33A -4(2)
C30A C31A C32A C43A 168.6(15)
C30B C31B C32B C33B 1(2)
C30B C31B C32B C43B -171.6(12)
C31A C32A C33A C34A 5(2)
C43A C32A C33A C34A -167.6(15)
C31A C32A C33A C45A -171.5(15)
C43A C32A C33A C45A 16(2)
C31B C32B C33B C34B -2(2)
C43B C32B C33B C34B 170.3(13)
C31B C32B C33B C45B 178.7(13)
C43B C32B C33B C45B -9(2)
C32A C33A C34A C35A -1(2)
C45A C33A C34A C35A 176.5(14)
C32B C33B C34B C35B -1(2)
C45B C33B C34B C35B 178.5(12)
C33A C34A C35A C30A -5(2)
C33A C34A C35A C36A 177.1(13)
C31A C30A C35A C34A 6(2)
C29A C30A C35A C34A -176.9(13)
C31A C30A C35A C36A -175.9(12)
C29A C30A C35A C36A 0.9(18)
C33B C34B C35B C30B 4(2)
C33B C34B C35B C36B -176.8(13)
C31B C30B C35B C34B -5(2)
C29B C30B C35B C34B 176.5(12)
C31B C30B C35B C36B 175.6(13)
C29B C30B C35B C36B -2.4(16)
C34A C35A C36A C37A 123.1(15)
C30A C35A C36A C37A -54.7(15)
C34A C35A C36A C4A -128.0(15)
C30A C35A C36A C4A 54.3(15)
C5A C4A C36A C37A -116.4(14)
C3A C4A C36A C37A 58.0(14)
C5A C4A C36A C35A 132.5(14)
C3A C4A C36A C35A -53.1(15)
C34B C35B C36B C37B 127.8(14)
C30B C35B C36B C37B -53.4(14)
C34B C35B C36B C4B -122.1(15)
C30B C35B C36B C4B 56.7(15)
C5B C4B C36B C35B 128.3(15)
C3B C4B C36B C35B -54.1(15)
C5B C4B C36B C37B -119.5(15)
C3B C4B C36B C37B 58.1(14)
C35A C36A C37A C42A 53.2(15)
C4A C36A C37A C42A -57.2(15)
C35A C36A C37A C38A -126.9(14)
C4A C36A C37A C38A 122.6(14)
C35B C36B C37B C38B -125.6(14)
C4B C36B C37B C38B 122.9(14)
C35B C36B C37B C42B 54.6(15)
C4B C36B C37B C42B -56.9(14)
C42A C37A C38A C39A 0(2)
C36A C37A C38A C39A 179.7(13)
C42B C37B C38B C39B -3(2)
C36B C37B C38B C39B 177.4(13)
C37A C38A C39A C40A -2(2)
C37A C38A C39A C47A -171.2(13)
C37B C38B C39B C40B 0(2)
C37B C38B C39B C47B -177.9(14)
C38A C39A C40A C41A 4(2)
C47A C39A C40A C41A 173.4(13)
C38A C39A C40A C49A -179.3(13)
C47A C39A C40A C49A -10(2)
C38B C39B C40B C41B 2(2)
C47B C39B C40B C41B -180.0(15)
C38B C39B C40B C49B 175.3(15)
C47B C39B C40B C49B -7(2)
C39A C40A C41A C42A -4.1(19)
C49A C40A C41A C42A 179.3(13)
C39B C40B C41B C42B -2(2)
C49B C40B C41B C42B -175.1(15)
C38A C37A C42A C41A 0(2)
C36A C37A C42A C41A -179.7(12)
C38A C37A C42A C29A -179.1(13)
C36A C37A C42A C29A 0.7(17)
C40A C41A C42A C37A 1.8(19)
C40A C41A C42A C29A -178.7(12)
C30A C29A C42A C37A -53.7(15)
C3A C29A C42A C37A 55.6(15)
C30A C29A C42A C41A 126.7(14)
C3A C29A C42A C41A -123.9(14)
C40B C41B C42B C37B -1(2)
C40B C41B C42B C29B -178.8(13)
C38B C37B C42B C41B 3(2)
C36B C37B C42B C41B -176.9(12)
C38B C37B C42B C29B -178.8(12)
C36B C37B C42B C29B 1.0(17)
C3B C29B C42B C41B -126.7(15)
C30B C29B C42B C41B 122.5(15)
C3B C29B C42B C37B 55.5(16)
C30B C29B C42B C37B -55.3(15)
C33A C32A C43A O9A -149(2)
C31A C32A C43A O9A 39(3)
C33A C32A C43A O10A 41(2)
C31A C32A C43A O10A -131.4(17)
C33B C32B C43B O9B -21(2)
C31B C32B C43B O9B 151.2(15)
C33B C32B C43B O10B 160.5(13)
C31B C32B C43B O10B -27.1(18)
C32A C33A C45A O11A -146.7(19)
C34A C33A C45A O11A 36(2)
C32A C33A C45A O12A 33(2)
C34A C33A C45A O12A -143.6(13)
C32B C33B C45B O11B 121.9(16)
C34B C33B C45B O11B -57.5(19)
C32B C33B C45B O12B -58.4(18)
C34B C33B C45B O12B 122.3(14)
C40A C39A C47A O13A -25(2)
C38A C39A C47A O13A 144.8(17)
C40A C39A C47A O14A 159.4(13)
C38A C39A C47A O14A -31.2(19)
C38B C39B C47B O14B -41(2)
C40B C39B C47B O14B 140.9(16)
C38B C39B C47B O13B 124(2)
C40B C39B C47B O13B -54(3)
C39A C40A C49A O15A 121.2(17)
C41A C40A C49A O15A -62(2)
C39A C40A C49A O16A -55.9(19)
C41A C40A C49A O16A 120.6(14)
C41B C40B C49B O15B 141(2)
C39B C40B C49B O15B -32(3)
C41B C40B C49B O16B -37(2)
C39B C40B C49B O16B 149.2(17)
C4A C5A C51A C64A -126.3(15)
C6A C5A C51A C64A 55.0(16)
C4A C5A C51A C52A 121.5(15)
C6A C5A C51A C52A -57.2(15)
C4B C5B C51B C52B 124.2(15)
C6B C5B C51B C52B -55.5(15)
C4B C5B C51B C64B -125.8(15)
C6B C5B C51B C64B 54.6(14)
C5A C51A C52A C53A -116.6(16)
C64A C51A C52A C53A 130.4(15)
C5A C51A C52A C57A 57.9(15)
C64A C51A C52A C57A -55.0(15)
C5B C51B C52B C53B -129.1(15)
C64B C51B C52B C53B 118.3(15)
C5B C51B C52B C57B 51.9(15)
C64B C51B C52B C57B -60.7(14)
C57A C52A C53A C54A 1(2)
C51A C52A C53A C54A 174.8(14)
C57B C52B C53B C54B -2(2)
C51B C52B C53B C54B 179.3(14)
C52A C53A C54A C55A 0(2)
C52A C53A C54A C65A -172.1(17)
C52B C53B C54B C55B -3(2)
C52B C53B C54B C65B 168.2(13)
C53A C54A C55A C56A 1(2)
C65A C54A C55A C56A 173.1(16)
C53A C54A C55A C67A 172.1(17)
C65A C54A C55A C67A -15(3)
C53B C54B C55B C56B 4(2)
C65B C54B C55B C56B -167.6(13)
C53B C54B C55B C67B -170.6(14)
C65B C54B C55B C67B 18(2)
C54A C55A C56A C57A -2(2)
C67A C55A C56A C57A -173.7(16)
C54B C55B C56B C57B 0(2)
C67B C55B C56B C57B 174.5(14)
C55A C56A C57A C52A 3(2)
C55A C56A C57A C58A -174.2(14)
C53A C52A C57A C56A -2(2)
C51A C52A C57A C56A -176.8(13)
C53A C52A C57A C58A 175.4(13)
C51A C52A C57A C58A 0.6(17)
C55B C56B C57B C52B -5(2)
C55B C56B C57B C58B 175.1(14)
C53B C52B C57B C56B 5(2)
C51B C52B C57B C56B -175.4(12)
C53B C52B C57B C58B -174.3(12)
C51B C52B C57B C58B 4.8(16)
C56A C57A C58A C59A -129.2(15)
C52A C57A C58A C59A 53.6(15)
C56A C57A C58A C6A 120.4(15)
C52A C57A C58A C6A -56.7(14)
C1A C6A C58A C57A -115.7(15)
C5A C6A C58A C57A 56.5(14)
C1A C6A C58A C59A 131.4(14)
C5A C6A C58A C59A -56.4(14)
C1B C6B C58B C59B 119.3(15)
C5B C6B C58B C59B -57.1(15)
C1B C6B C58B C57B -127.1(15)
C5B C6B C58B C57B 56.4(15)
C56B C57B C58B C6B 120.6(15)
C52B C57B C58B C6B -59.7(15)
C56B C57B C58B C59B -124.9(15)
C52B C57B C58B C59B 54.8(14)
C57A C58A C59A C60A 129.3(14)
C6A C58A C59A C60A -121.4(14)
C57A C58A C59A C64A -52.4(15)
C6A C58A C59A C64A 56.9(14)
C6B C58B C59B C64B 57.1(14)
C57B C58B C59B C64B -57.2(14)
C6B C58B C59B C60B -127.7(14)
C57B C58B C59B C60B 118.0(14)
C64A C59A C60A C61A 2(2)
C58A C59A C60A C61A -179.7(13)
C64B C59B C60B C61B -4(2)
C58B C59B C60B C61B -179.2(13)
C59A C60A C61A C62A 1(2)
C59A C60A C61A C69A -176.9(13)
C59B C60B C61B C62B 1(2)
C59B C60B C61B C69B 178.1(13)
C60A C61A C62A C63A -3(2)
C69A C61A C62A C63A 174.7(12)
C60A C61A C62A C71A 171.8(14)
C69A C61A C62A C71A -10(2)
C60B C61B C62B C63B 2(2)
C69B C61B C62B C63B -175.2(14)
C60B C61B C62B C71B -171.4(14)
C69B C61B C62B C71B 11(2)
C61A C62A C63A C64A 2(2)
C71A C62A C63A C64A -172.9(13)
C61B C62B C63B C64B -1(2)
C71B C62B C63B C64B 172.3(14)
C62A C63A C64A C59A 1(2)
C62A C63A C64A C51A -177.8(13)
C60A C59A C64A C63A -3(2)
C58A C59A C64A C63A 178.3(12)
C60A C59A C64A C51A 175.8(12)
C58A C59A C64A C51A -2.6(16)
C5A C51A C64A C63A 124.2(15)
C52A C51A C64A C63A -125.3(15)
C5A C51A C64A C59A -54.8(15)
C52A C51A C64A C59A 55.7(15)
C60B C59B C64B C63B 5.2(19)
C58B C59B C64B C63B -179.1(12)
C60B C59B C64B C51B -176.3(11)
C58B C59B C64B C51B -0.6(16)
C62B C63B C64B C59B -2(2)
C62B C63B C64B C51B 179.3(14)
C5B C51B C64B C59B -54.9(14)
C52B C51B C64B C59B 59.0(14)
C5B C51B C64B C63B 123.4(15)
C52B C51B C64B C63B -122.7(15)
C53A C54A C65A O17A 169(2)
C55A C54A C65A O17A -3(3)
C53A C54A C65A O18A -6(3)
C55A C54A C65A O18A -177.8(17)
C53B C54B C65B O17B 176.9(14)
C55B C54B C65B O17B -12(2)
C53B C54B C65B O18B 0(2)
C55B C54B C65B O18B 171.3(12)
C56A C55A C67A O19A 98(3)
C54A C55A C67A O19A -73(3)
C56A C55A C67A O20A -76(2)
C54A C55A C67A O20A 113(2)
C56B C55B C67B O19B 78(2)
C54B C55B C67B O19B -108(2)
C56B C55B C67B O20B -101.7(16)
C54B C55B C67B O20B 72.5(18)
C62A C61A C69A O21A 130.3(16)
C60A C61A C69A O21A -52(2)
C62A C61A C69A O22A -54.0(18)
C60A C61A C69A O22A 124.1(14)
C60B C61B C69B O21B -170.8(15)
C62B C61B C69B O21B 7(2)
C60B C61B C69B O22B 5(2)
C62B C61B C69B O22B -178.0(13)
C63A C62A C71A O23A 146.5(16)
C61A C62A C71A O23A -28(2)
C63A C62A C71A O24A -32(2)
C61A C62A C71A O24A 153.2(13)
C63B C62B C71B O23B 68(2)
C61B C62B C71B O23B -118.1(18)
C63B C62B C71B O24B -102.4(17)
C61B C62B C71B O24B 71.2(18)
O1A C21A O2A C22A -3(3)
C10A C21A O2A C22A 175.8(18)
O1B C21B O2B C22B 11(2)
C10B C21B O2B C22B -176.5(13)
O3A C23A O4A C24A 8(2)
C11A C23A O4A C24A -173.3(13)
O3B C23B O4B C24B 12(2)
C11B C23B O4B C24B -174.4(15)
O5A C25A O6A C26A 10(3)
C17A C25A O6A C26A -173.1(14)
O5B C25B O6B C26B -6(2)
C17B C25B O6B C26B 172.9(15)
O7A C27A O8A C28A -5(2)
C18A C27A O8A C28A 179.3(13)
O7B C27B O8B C28B -7(2)
C18B C27B O8B C28B 173.6(13)
O9A C43A O10A C44A 17(3)
C32A C43A O10A C44A -172.8(15)
O9B C43B O10B C44B 0(2)
C32B C43B O10B C44B 178.0(13)
O11A C45A O12A C46A 10(3)
C33A C45A O12A C46A -170.0(15)
O11B C45B O12B C46B -9(2)
C33B C45B O12B C46B 170.7(12)
O13A C47A O14A C48A -7(2)
C39A C47A O14A C48A 169.4(14)
O13B C47B O14B C48B 14(3)
C39B C47B O14B C48B -179.4(16)
O15A C49A O16A C50A -6.1(19)
C40A C49A O16A C50A 171.2(12)
O15B C49B O16B C50B -1(3)
C40B C49B O16B C50B 177.2(18)
O17A C65A O18A C66A -5(3)
C54A C65A O18A C66A 170.1(19)
O17B C65B O18B C66B -3(2)
C54B C65B O18B C66B 174.1(12)
O20A C67A O19A C68C -8(4)
C55A C67A O19A C68C 179(3)
O19A C67A O20A C68A 13(3)
C55A C67A O20A C68A -172(2)
O19B C67B O20B C68B 4(2)
C55B C67B O20B C68B -176.4(14)
O21A C69A O22A C70A -15(2)
C61A C69A O22A C70A 169.3(13)
O21B C69B O22B C70B -5(2)
C61B C69B O22B C70B 179.2(13)
O23A C71A O24A C72A -1(2)
C62A C71A O24A C72A 177.1(13)
O23B C71B O24B C72B 4(2)
C62B C71B O24B C72B 174.2(14)
